data_4507881
loop_
_publ_author_name
'Aiki, Shota'
'Kijima, Yuhei'
'Kuwabara, Junpei'
'Taketoshi, Ayako'
'Koizumi, Take-aki'
'Akine, Shigehisa'
'Kanbara, Takaki'

_publ_section_title
;
 Ligand Modification of Cyclometalated Ruthenium Complexes in the Aerobic
 Oxidative Dehydrogenation of Imidazolines
;
_journal_issue 5
_journal_name_full 'ACS Catalysis'
_journal_page_first 812
_journal_paper_doi 10.1021/cs300811w
_journal_volume 3
_journal_year 2013
_chemical_formula_moiety 'C60 H52 Cl2 F12 N10 O4 P2 Ru2 '
_chemical_formula_sum 'C60 H52 Cl2 F12 N10 O4 P2 Ru2'
_chemical_formula_weight 1540.11
_space_group_IT_number 15
_symmetry_cell_setting monoclinic
_symmetry_Int_Tables_number 15
_symmetry_space_group_name_Hall '-C 2yc'
_symmetry_space_group_name_H-M 'C 1 2/c 1'
_cell_angle_alpha 90.0000
_cell_angle_beta 99.7480(10)
_cell_angle_gamma 90.0000
_cell_formula_units_Z 8
_cell_length_a 19.5432(10)
_cell_length_b 27.2305(14)
_cell_length_c 23.3159(12)
_cell_measurement_reflns_used 9880
_cell_measurement_temperature 90
_cell_measurement_theta_max 27.18
_cell_measurement_theta_min 2.57
_cell_volume 12228.9(11)
_computing_cell_refinement 'MSC/AFC Diffractometer Control'
_computing_data_collection 'MSC/AFC Diffractometer Control'
_computing_data_reduction CrystalStructure
_computing_publication_material 'CrystalStructure 3.8'
_computing_structure_refinement SHELXL
_computing_structure_solution SIR2002
_diffrn_ambient_temperature 90
_diffrn_detector_area_resol_mean 8.333
_diffrn_measured_fraction_theta_full 0.992
_diffrn_measured_fraction_theta_max 0.992
_diffrn_measurement_device_type 'Bruker APEX-II CCD'
_diffrn_measurement_method 'phi and omega scans'
_diffrn_radiation_monochromator 'Bruker Helios multilayer confocal mirror'
_diffrn_radiation_source 'Bruker TXS fine-focus rotating anode'
_diffrn_radiation_type MoK\a
_diffrn_radiation_wavelength 0.71073
_diffrn_reflns_av_R_equivalents 0.024
_diffrn_reflns_limit_h_max 25
_diffrn_reflns_limit_h_min -24
_diffrn_reflns_limit_k_max 34
_diffrn_reflns_limit_k_min -17
_diffrn_reflns_limit_l_max 29
_diffrn_reflns_limit_l_min -29
_diffrn_reflns_number 34030
_diffrn_reflns_theta_full 27.10
_diffrn_reflns_theta_max 27.10
_diffrn_standards_decay_% 0.00
_diffrn_standards_interval_count 0
_diffrn_standards_number 0
_exptl_absorpt_coefficient_mu 0.728
_exptl_absorpt_correction_T_max 0.7455
_exptl_absorpt_correction_T_min 0.6732
_exptl_absorpt_correction_type empirical
_exptl_absorpt_process_details
; 
SADABS V2008/1 (Bruker AXS)
;
_exptl_crystal_colour black
_exptl_crystal_density_diffrn 1.673
_exptl_crystal_density_method 'not measured'
_exptl_crystal_description prizm
_exptl_crystal_F_000 6192.00
_exptl_crystal_size_max 0.07
_exptl_crystal_size_mid 0.06
_exptl_crystal_size_min 0.04
_refine_diff_density_max 1.30
_refine_diff_density_min -0.88
_refine_ls_extinction_method none
_refine_ls_goodness_of_fit_ref 1.028
_refine_ls_hydrogen_treatment refall
_refine_ls_number_parameters 825
_refine_ls_number_reflns 13386
_refine_ls_R_factor_gt 0.0338
_refine_ls_shift/su_max 0.0010
_refine_ls_structure_factor_coef Fsqd
_refine_ls_weighting_details 'w = 1/[\s^2^(Fo^2^)+(0.0363P)^2^+39.2042P] where P=(Fo^2^+2Fc^2^)/3'
_refine_ls_weighting_scheme calc
_refine_ls_wR_factor_ref 0.0869
_reflns_number_gt 11438
_reflns_number_total 13386
_reflns_threshold_expression F^2^>2.0\s(F^2^)
_cod_data_source_file cs300811w_si_002.cif
_cod_data_source_block '_aik363'
_cod_original_formula_sum 'C60 H52 Cl2 F12 N10 O4 P2 Ru2 '
_cod_database_code 4507881

loop_
_symmetry_equiv_pos_site_id
_symmetry_equiv_pos_as_xyz
1 +X,+Y,+Z
2 -X,+Y,1/2-Z
3 -X,-Y,-Z
4 +X,-Y,1/2+Z
5 1/2+X,1/2+Y,+Z
6 1/2-X,1/2+Y,1/2-Z
7 1/2-X,1/2-Y,-Z
8 1/2+X,1/2-Y,1/2+Z

loop_
_atom_site_label
_atom_site_type_symbol
_atom_site_fract_x
_atom_site_fract_y
_atom_site_fract_z
_atom_site_U_iso_or_equiv
_atom_site_adp_type
_atom_site_occupancy
_atom_site_symmetry_multiplicity
_atom_site_calc_flag
_atom_site_refinement_flags
Ru(1) Ru 0.782870(11) 0.018129(7) 0.509606(9) 0.01767(5) Uani 1.00 1 d .
Ru(2) Ru 0.457959(10) 0.238030(7) 0.498135(8) 0.01393(4) Uani 1.00 1 d .
Cl(1) Cl 0.89683(3) 0.00379(2) 0.56923(3) 0.02412(14) Uani 1.00 1 d .
Cl(2) Cl 0.34395(3) 0.26076(2) 0.44218(3) 0.01981(13) Uani 1.00 1 d .
P(1) P 0.72475(4) 0.15760(3) 0.26350(3) 0.02477(14) Uani 1.00 1 d .
P(2) P 1.0000 0.10334(4) 0.7500 0.0286(2) Uani 1.00 2 d S
P(3) P 0.5000 0.08801(4) 0.7500 0.0223(2) Uani 1.00 2 d S
F(1) F 0.78870(11) 0.12510(8) 0.25322(9) 0.0529(5) Uani 1.00 1 d .
F(2) F 0.72205(10) 0.12961(7) 0.32318(7) 0.0375(4) Uani 1.00 1 d .
F(3) F 0.67126(11) 0.11873(7) 0.22988(8) 0.0436(4) Uani 1.00 1 d .
F(4) F 0.66032(10) 0.19124(7) 0.27387(8) 0.0390(4) Uani 1.00 1 d .
F(5) F 0.77622(11) 0.19748(8) 0.29717(9) 0.0491(5) Uani 1.00 1 d .
F(6) F 0.72598(10) 0.18596(7) 0.20339(7) 0.0353(4) Uani 1.00 1 d .
F(7) F 1.00007(10) 0.14488(8) 0.70158(8) 0.0445(4) Uani 1.00 1 d .
F(8) F 1.00063(11) 0.06226(8) 0.70151(9) 0.0471(5) Uani 1.00 1 d .
F(9) F 0.91671(9) 0.10346(8) 0.73756(8) 0.0420(4) Uani 1.00 1 d .
F(10) F 0.51082(9) 0.08690(8) 0.68364(7) 0.0417(4) Uani 1.00 1 d .
F(11) F 0.5000 0.14565(10) 0.7500 0.0580(8) Uani 1.00 2 d S
F(12) F 0.5000 0.02882(10) 0.7500 0.0465(7) Uani 1.00 2 d S
F(13) F 0.41752(9) 0.08752(8) 0.72961(8) 0.0371(4) Uani 1.00 1 d .
O(1) O 0.70125(10) 0.01308(7) 0.37367(8) 0.0242(4) Uani 1.00 1 d .
O(2) O 0.47230(10) 0.05170(8) 0.41357(9) 0.0334(4) Uani 1.00 1 d .
O(3) O 0.54967(9) 0.23918(7) 0.63136(8) 0.0231(4) Uani 1.00 1 d .
O(4) O 0.77026(9) 0.19534(8) 0.57704(8) 0.0276(4) Uani 1.00 1 d .
N(1) N 0.74341(12) 0.05446(8) 0.57624(10) 0.0238(4) Uani 1.00 1 d .
N(2) N 0.82162(11) 0.07387(8) 0.46501(10) 0.0214(4) Uani 1.00 1 d .
N(3) N 0.81584(11) -0.01948(8) 0.44790(10) 0.0192(4) Uani 1.00 1 d .
N(4) N 0.75687(11) -0.05220(8) 0.53207(9) 0.0191(4) Uani 1.00 1 d .
N(5) N 0.49215(11) 0.20561(8) 0.42668(9) 0.0167(4) Uani 1.00 1 d .
N(6) N 0.48327(10) 0.31143(8) 0.48795(9) 0.0168(4) Uani 1.00 1 d .
N(7) N 0.42626(10) 0.26688(8) 0.56643(9) 0.0162(4) Uani 1.00 1 d .
N(8) N 0.42157(10) 0.17600(8) 0.53387(9) 0.0154(4) Uani 1.00 1 d .
N(9) N 0.77326(15) 0.32386(11) 0.22223(12) 0.0405(6) Uani 1.00 1 d .
N(10) N 0.0297(6) 0.0965(5) 0.2488(6) 0.074(3) Uiso 0.30 1 d P
N(11) N 0.0075(5) 0.0593(3) 0.3207(4) 0.136(3) Uiso 0.70 1 d P
C(1) C 0.68601(13) 0.03264(9) 0.46887(12) 0.0196(5) Uani 1.00 1 d .
C(2) C 0.65629(14) 0.02620(9) 0.40961(12) 0.0206(5) Uani 1.00 1 d .
C(3) C 0.58535(14) 0.03176(10) 0.38967(12) 0.0229(5) Uani 1.00 1 d .
C(4) C 0.54224(14) 0.04560(10) 0.42877(13) 0.0259(5) Uani 1.00 1 d .
C(5) C 0.56978(15) 0.05505(10) 0.48681(13) 0.0273(6) Uani 1.00 1 d .
C(6) C 0.64037(14) 0.04962(9) 0.50603(12) 0.0220(5) Uani 1.00 1 d .
C(7) C 0.67326(15) 0.06191(10) 0.56570(12) 0.0238(5) Uani 1.00 1 d .
C(8) C 0.63924(16) 0.08044(11) 0.60915(13) 0.0289(6) Uani 1.00 1 d .
C(9) C 0.67676(17) 0.09160(11) 0.66298(14) 0.0329(7) Uani 1.00 1 d .
C(10) C 0.74808(17) 0.08469(12) 0.67273(14) 0.0339(7) Uani 1.00 1 d .
C(11) C 0.77962(16) 0.06620(11) 0.62865(13) 0.0300(6) Uani 1.00 1 d .
C(12) C 0.67725(15) 0.01343(12) 0.31197(12) 0.0289(6) Uani 1.00 1 d .
C(13) C 0.44134(16) 0.03965(12) 0.35501(14) 0.0339(6) Uani 1.00 1 d .
C(14) C 0.82165(14) 0.12224(10) 0.47697(14) 0.0264(6) Uani 1.00 1 d .
C(15) C 0.84826(15) 0.15650(11) 0.44324(15) 0.0337(7) Uani 1.00 1 d .
C(16) C 0.87620(15) 0.14094(12) 0.39591(15) 0.0368(7) Uani 1.00 1 d .
C(17) C 0.87706(14) 0.09131(12) 0.38337(13) 0.0306(6) Uani 1.00 1 d .
C(18) C 0.84960(13) 0.05815(10) 0.41834(12) 0.0230(5) Uani 1.00 1 d .
C(19) C 0.84753(13) 0.00447(10) 0.40926(12) 0.0222(5) Uani 1.00 1 d .
C(20) C 0.87297(15) -0.02196(12) 0.36651(13) 0.0295(6) Uani 1.00 1 d .
C(21) C 0.86321(15) -0.07247(12) 0.36391(13) 0.0328(6) Uani 1.00 1 d .
C(22) C 0.83111(14) -0.09628(11) 0.40425(12) 0.0268(6) Uani 1.00 1 d .
C(23) C 0.80855(13) -0.06865(10) 0.44754(11) 0.0200(5) Uani 1.00 1 d .
C(24) C 0.77677(13) -0.08739(9) 0.49657(12) 0.0196(5) Uani 1.00 1 d .
C(25) C 0.76916(14) -0.13676(10) 0.50830(13) 0.0251(5) Uani 1.00 1 d .
C(26) C 0.74111(15) -0.15030(11) 0.55660(14) 0.0310(6) Uani 1.00 1 d .
C(27) C 0.72023(15) -0.11472(11) 0.59185(13) 0.0303(6) Uani 1.00 1 d .
C(28) C 0.72892(14) -0.06607(11) 0.57828(12) 0.0250(5) Uani 1.00 1 d .
C(29) C 0.55606(13) 0.22118(9) 0.53387(11) 0.0156(4) Uani 1.00 1 d .
C(30) C 0.59049(13) 0.22546(9) 0.59212(11) 0.0171(4) Uani 1.00 1 d .
C(31) C 0.66137(13) 0.21704(9) 0.60845(11) 0.0183(5) Uani 1.00 1 d .
C(32) C 0.70034(13) 0.20332(10) 0.56635(12) 0.0204(5) Uani 1.00 1 d .
C(33) C 0.66848(13) 0.19607(10) 0.50883(11) 0.0209(5) Uani 1.00 1 d .
C(34) C 0.59777(13) 0.20400(9) 0.49358(11) 0.0175(4) Uani 1.00 1 d .
C(35) C 0.56050(13) 0.19311(9) 0.43474(11) 0.0175(4) Uani 1.00 1 d .
C(36) C 0.58867(14) 0.16939(10) 0.39141(11) 0.0229(5) Uani 1.00 1 d .
C(37) C 0.54684(15) 0.15811(11) 0.33945(12) 0.0247(5) Uani 1.00 1 d .
C(38) C 0.47699(15) 0.17077(11) 0.33144(12) 0.0255(5) Uani 1.00 1 d .
C(39) C 0.45165(14) 0.19416(10) 0.37582(11) 0.0212(5) Uani 1.00 1 d .
C(40) C 0.57773(15) 0.23558(12) 0.69198(11) 0.0274(6) Uani 1.00 1 d .
C(41) C 0.80720(15) 0.20657(12) 0.63391(13) 0.0314(6) Uani 1.00 1 d .
C(42) C 0.50995(13) 0.33228(10) 0.44450(11) 0.0204(5) Uani 1.00 1 d .
C(43) C 0.51817(14) 0.38237(10) 0.44001(12) 0.0249(5) Uani 1.00 1 d .
C(44) C 0.49723(14) 0.41246(10) 0.48162(12) 0.0249(5) Uani 1.00 1 d .
C(45) C 0.46920(13) 0.39177(10) 0.52677(12) 0.0223(5) Uani 1.00 1 d .
C(46) C 0.46279(13) 0.34103(9) 0.52927(11) 0.0187(5) Uani 1.00 1 d .
C(47) C 0.43220(13) 0.31573(9) 0.57473(11) 0.0178(5) Uani 1.00 1 d .
C(48) C 0.40913(14) 0.33686(10) 0.62206(12) 0.0233(5) Uani 1.00 1 d .
C(49) C 0.37905(14) 0.30723(11) 0.65921(12) 0.0259(5) Uani 1.00 1 d .
C(50) C 0.37180(14) 0.25701(10) 0.64898(12) 0.0234(5) Uani 1.00 1 d .
C(51) C 0.39656(13) 0.23732(9) 0.60154(11) 0.0173(4) Uani 1.00 1 d .
C(52) C 0.39531(12) 0.18530(9) 0.58380(11) 0.0167(4) Uani 1.00 1 d .
C(53) C 0.37079(13) 0.14782(10) 0.61472(11) 0.0202(5) Uani 1.00 1 d .
C(54) C 0.37362(14) 0.09985(10) 0.59500(12) 0.0220(5) Uani 1.00 1 d .
C(55) C 0.39981(13) 0.09060(10) 0.54457(11) 0.0201(5) Uani 1.00 1 d .
C(56) C 0.42317(13) 0.12949(9) 0.51507(11) 0.0178(5) Uani 1.00 1 d .
C(57) C 0.64509(16) 0.29554(12) 0.20600(14) 0.0323(6) Uani 1.00 1 d .
C(58) C 0.71673(17) 0.31128(11) 0.21501(12) 0.0281(6) Uani 1.00 1 d .
C(59) C 0.1187(5) 0.0324(3) 0.2860(4) 0.145(3) Uiso 1.00 1 d .
C(60) C 0.0561(8) 0.0485(6) 0.2289(7) 0.066(4) Uiso 0.30 1 d P
C(61) C 0.0575(7) 0.0480(5) 0.2944(5) 0.143(4) Uiso 0.70 1 d P
H(1) H 0.5670 0.0263 0.3507 0.027 Uiso 1.00 1 c R
H(2) H 0.5409 0.0650 0.5125 0.033 Uiso 1.00 1 c R
H(3) H 0.5914 0.0852 0.6017 0.035 Uiso 1.00 1 c R
H(4) H 0.6546 0.1036 0.6924 0.040 Uiso 1.00 1 c R
H(5) H 0.7744 0.0925 0.7086 0.041 Uiso 1.00 1 c R
H(6) H 0.8275 0.0617 0.6354 0.036 Uiso 1.00 1 c R
H(7) H 0.8031 0.1329 0.5090 0.032 Uiso 1.00 1 c R
H(8) H 0.8474 0.1897 0.4523 0.040 Uiso 1.00 1 c R
H(9) H 0.8943 0.1636 0.3726 0.044 Uiso 1.00 1 c R
H(10) H 0.8960 0.0803 0.3517 0.037 Uiso 1.00 1 c R
H(11) H 0.8961 -0.0061 0.3401 0.035 Uiso 1.00 1 c R
H(12) H 0.8785 -0.0904 0.3346 0.039 Uiso 1.00 1 c R
H(13) H 0.8247 -0.1301 0.4025 0.032 Uiso 1.00 1 c R
H(14) H 0.7828 -0.1606 0.4839 0.030 Uiso 1.00 1 c R
H(15) H 0.7364 -0.1834 0.5652 0.037 Uiso 1.00 1 c R
H(16) H 0.7007 -0.1233 0.6241 0.036 Uiso 1.00 1 c R
H(17) H 0.7149 -0.0420 0.6020 0.030 Uiso 1.00 1 c R
H(18) H 0.6584 -0.0182 0.2998 0.035 Uiso 1.00 1 c R
H(19) H 0.7154 0.0207 0.2922 0.035 Uiso 1.00 1 c R
H(20) H 0.6419 0.0380 0.3026 0.035 Uiso 1.00 1 c R
H(21) H 0.4416 0.0681 0.3307 0.041 Uiso 1.00 1 c R
H(22) H 0.3944 0.0290 0.3543 0.041 Uiso 1.00 1 c R
H(23) H 0.4674 0.0138 0.3408 0.041 Uiso 1.00 1 c R
H(24) H 0.6825 0.2206 0.6471 0.022 Uiso 1.00 1 c R
H(25) H 0.6944 0.1860 0.4810 0.025 Uiso 1.00 1 c R
H(26) H 0.6355 0.1612 0.3975 0.027 Uiso 1.00 1 c R
H(27) H 0.5651 0.1422 0.3101 0.030 Uiso 1.00 1 c R
H(28) H 0.4478 0.1636 0.2967 0.031 Uiso 1.00 1 c R
H(29) H 0.4048 0.2024 0.3705 0.025 Uiso 1.00 1 c R
H(30) H 0.5235 0.3121 0.4162 0.024 Uiso 1.00 1 c R
H(31) H 0.5374 0.3957 0.4096 0.030 Uiso 1.00 1 c R
H(32) H 0.5019 0.4464 0.4793 0.030 Uiso 1.00 1 c R
H(33) H 0.4549 0.4116 0.5550 0.027 Uiso 1.00 1 c R
H(34) H 0.4138 0.3705 0.6288 0.028 Uiso 1.00 1 c R
H(35) H 0.3636 0.3210 0.6912 0.031 Uiso 1.00 1 c R
H(36) H 0.3508 0.2371 0.6734 0.028 Uiso 1.00 1 c R
H(37) H 0.3527 0.1546 0.6482 0.024 Uiso 1.00 1 c R
H(38) H 0.3580 0.0741 0.6156 0.026 Uiso 1.00 1 c R
H(39) H 0.4017 0.0587 0.5307 0.024 Uiso 1.00 1 c R
H(40) H 0.4406 0.1232 0.4811 0.021 Uiso 1.00 1 c R
H(41) H 0.5673 0.2038 0.7061 0.033 Uiso 1.00 1 c R
H(42) H 0.5576 0.2605 0.7130 0.033 Uiso 1.00 1 c R
H(43) H 0.6271 0.2400 0.6975 0.033 Uiso 1.00 1 c R
H(44) H 0.8227 0.2401 0.6349 0.038 Uiso 1.00 1 c R
H(45) H 0.8466 0.1852 0.6430 0.038 Uiso 1.00 1 c R
H(46) H 0.7771 0.2020 0.6620 0.038 Uiso 1.00 1 c R
H(47) H 0.6365 0.2773 0.2393 0.039 Uiso 1.00 1 c R
H(48) H 0.6359 0.2751 0.1720 0.039 Uiso 1.00 1 c R
H(49) H 0.6153 0.3238 0.2007 0.039 Uiso 1.00 1 c R

loop_
_atom_site_aniso_label
_atom_site_aniso_U_11
_atom_site_aniso_U_22
_atom_site_aniso_U_33
_atom_site_aniso_U_12
_atom_site_aniso_U_13
_atom_site_aniso_U_23
Ru(1) 0.01951(11) 0.01300(10) 0.02242(11) -0.00235(8) 0.00908(8) -0.00292(8)
Ru(2) 0.01489(10) 0.01268(10) 0.01457(10) -0.00034(7) 0.00351(7) -0.00019(7)
Cl(1) 0.0232(3) 0.0228(3) 0.0272(3) -0.0031(2) 0.0066(2) -0.0045(2)
Cl(2) 0.0172(2) 0.0182(2) 0.0232(3) 0.0006(2) 0.0009(2) -0.0007(2)
P(1) 0.0225(3) 0.0294(3) 0.0219(3) -0.0045(3) 0.0025(2) -0.0007(2)
P(2) 0.0288(5) 0.0339(5) 0.0249(5) 0.0000 0.0096(4) 0.0000
P(3) 0.0202(4) 0.0251(5) 0.0220(4) 0.0000 0.0051(3) 0.0000
F(1) 0.0475(12) 0.0603(13) 0.0561(13) 0.0252(10) 0.0239(10) 0.0164(11)
F(2) 0.0382(10) 0.0465(11) 0.0264(9) -0.0078(8) 0.0019(7) 0.0075(8)
F(3) 0.0566(12) 0.0310(10) 0.0371(10) -0.0140(9) -0.0096(9) -0.0001(8)
F(4) 0.0371(10) 0.0403(10) 0.0433(10) 0.0031(8) 0.0173(8) 0.0022(8)
F(5) 0.0467(11) 0.0504(12) 0.0459(11) -0.0232(9) -0.0048(9) -0.0028(9)
F(6) 0.0463(10) 0.0349(9) 0.0267(9) 0.0001(8) 0.0114(7) 0.0031(7)
F(7) 0.0440(11) 0.0489(12) 0.0381(10) -0.0105(9) -0.0003(8) 0.0142(9)
F(8) 0.0549(12) 0.0486(12) 0.0429(11) -0.0053(10) 0.0227(9) -0.0164(9)
F(9) 0.0291(9) 0.0580(12) 0.0400(10) -0.0050(8) 0.0087(8) -0.0055(9)
F(10) 0.0308(9) 0.0721(14) 0.0236(9) 0.0106(9) 0.0086(7) 0.0070(8)
F(11) 0.0608(19) 0.0229(14) 0.099(2) 0.0000 0.0387(18) 0.0000
F(12) 0.0532(17) 0.0261(13) 0.0593(18) 0.0000 0.0068(14) 0.0000
F(13) 0.0209(8) 0.0603(12) 0.0302(9) 0.0021(8) 0.0048(7) 0.0046(8)
O(1) 0.0221(9) 0.0285(10) 0.0233(9) 0.0001(8) 0.0080(7) -0.0022(8)
O(2) 0.0233(10) 0.0400(12) 0.0377(12) 0.0101(9) 0.0073(8) -0.0008(9)
O(3) 0.0200(9) 0.0362(11) 0.0134(8) 0.0030(8) 0.0038(7) -0.0028(7)
O(4) 0.0165(9) 0.0410(12) 0.0243(10) 0.0057(8) 0.0004(7) -0.0068(8)
N(1) 0.0266(12) 0.0185(11) 0.0291(12) -0.0043(9) 0.0131(9) -0.0062(9)
N(2) 0.0179(10) 0.0169(10) 0.0294(12) -0.0024(8) 0.0043(9) 0.0028(9)
N(3) 0.0176(10) 0.0185(10) 0.0225(11) 0.0002(8) 0.0059(8) -0.0005(8)
N(4) 0.0181(10) 0.0174(10) 0.0222(11) -0.0029(8) 0.0046(8) -0.0006(8)
N(5) 0.0193(10) 0.0158(10) 0.0154(10) -0.0005(8) 0.0039(8) 0.0017(8)
N(6) 0.0146(9) 0.0145(10) 0.0210(10) -0.0007(8) 0.0022(8) -0.0001(8)
N(7) 0.0134(9) 0.0172(10) 0.0176(10) 0.0003(8) 0.0018(7) -0.0011(8)
N(8) 0.0141(9) 0.0159(10) 0.0158(10) 0.0012(8) 0.0017(7) 0.0006(7)
N(9) 0.0419(16) 0.0478(17) 0.0339(15) -0.0027(13) 0.0126(12) -0.0057(12)
C(1) 0.0219(12) 0.0104(11) 0.0285(14) -0.0022(9) 0.0098(10) -0.0007(9)
C(2) 0.0242(13) 0.0121(11) 0.0280(14) -0.0009(10) 0.0115(10) 0.0004(10)
C(3) 0.0259(13) 0.0160(12) 0.0273(14) 0.0018(10) 0.0062(11) 0.0024(10)
C(4) 0.0220(13) 0.0185(13) 0.0389(16) 0.0042(10) 0.0100(11) 0.0031(11)
C(5) 0.0274(14) 0.0230(14) 0.0346(15) 0.0054(11) 0.0143(12) -0.0004(11)
C(6) 0.0270(13) 0.0133(11) 0.0284(14) 0.0001(10) 0.0118(11) -0.0013(10)
C(7) 0.0274(14) 0.0165(12) 0.0305(14) -0.0015(10) 0.0132(11) -0.0030(10)
C(8) 0.0307(15) 0.0245(14) 0.0357(16) 0.0011(12) 0.0177(12) -0.0021(12)
C(9) 0.0415(17) 0.0279(15) 0.0348(16) -0.0032(13) 0.0216(14) -0.0096(12)
C(10) 0.0391(17) 0.0329(16) 0.0328(16) -0.0070(13) 0.0149(13) -0.0134(13)
C(11) 0.0291(15) 0.0284(15) 0.0344(16) -0.0063(12) 0.0111(12) -0.0127(12)
C(12) 0.0276(14) 0.0369(16) 0.0233(14) -0.0037(12) 0.0073(11) -0.0001(12)
C(13) 0.0249(14) 0.0348(17) 0.0418(18) 0.0039(12) 0.0053(13) -0.0016(13)
C(14) 0.0207(13) 0.0165(12) 0.0395(16) -0.0007(10) -0.0022(11) 0.0015(11)
C(15) 0.0242(14) 0.0215(14) 0.0500(19) -0.0056(11) -0.0092(13) 0.0128(13)
C(16) 0.0234(14) 0.0369(17) 0.0458(19) -0.0111(13) -0.0069(13) 0.0240(14)
C(17) 0.0199(13) 0.0397(17) 0.0315(15) -0.0032(12) 0.0019(11) 0.0141(13)
C(18) 0.0161(12) 0.0267(14) 0.0261(13) -0.0024(10) 0.0031(10) 0.0060(11)
C(19) 0.0166(12) 0.0275(14) 0.0235(13) 0.0007(10) 0.0062(10) 0.0005(11)
C(20) 0.0236(14) 0.0428(17) 0.0246(14) 0.0030(12) 0.0117(11) 0.0013(12)
C(21) 0.0275(15) 0.0442(18) 0.0283(15) 0.0087(13) 0.0094(12) -0.0114(13)
C(22) 0.0236(13) 0.0250(14) 0.0306(15) 0.0044(11) 0.0015(11) -0.0101(11)
C(23) 0.0171(12) 0.0185(12) 0.0235(13) 0.0021(9) 0.0012(10) -0.0035(10)
C(24) 0.0155(11) 0.0170(12) 0.0253(13) -0.0003(9) 0.0004(10) -0.0017(10)
C(25) 0.0184(12) 0.0165(12) 0.0375(16) 0.0013(10) -0.0031(11) -0.0025(11)
C(26) 0.0228(14) 0.0229(14) 0.0435(17) -0.0060(11) -0.0052(12) 0.0133(12)
C(27) 0.0250(14) 0.0343(16) 0.0308(15) -0.0075(12) 0.0019(12) 0.0115(12)
C(28) 0.0253(13) 0.0256(14) 0.0249(14) -0.0053(11) 0.0065(11) 0.0012(11)
C(29) 0.0173(11) 0.0114(10) 0.0185(12) -0.0008(9) 0.0042(9) 0.0014(9)
C(30) 0.0202(12) 0.0147(11) 0.0174(12) -0.0027(9) 0.0056(9) -0.0014(9)
C(31) 0.0199(12) 0.0175(12) 0.0168(12) -0.0006(9) 0.0017(9) -0.0008(9)
C(32) 0.0167(12) 0.0195(12) 0.0244(13) 0.0018(10) 0.0015(10) -0.0001(10)
C(33) 0.0198(12) 0.0232(13) 0.0209(13) 0.0031(10) 0.0063(10) -0.0034(10)
C(34) 0.0205(12) 0.0153(11) 0.0169(12) -0.0004(9) 0.0035(9) -0.0001(9)
C(35) 0.0189(12) 0.0169(12) 0.0173(12) -0.0007(9) 0.0052(9) 0.0026(9)
C(36) 0.0214(13) 0.0272(14) 0.0212(13) 0.0031(11) 0.0068(10) 0.0003(10)
C(37) 0.0282(14) 0.0283(14) 0.0191(13) 0.0004(11) 0.0083(10) -0.0041(11)
C(38) 0.0276(14) 0.0329(15) 0.0153(12) -0.0004(12) 0.0014(10) -0.0028(11)
C(39) 0.0192(12) 0.0242(13) 0.0199(12) 0.0000(10) 0.0028(10) 0.0001(10)
C(40) 0.0233(13) 0.0448(17) 0.0148(12) -0.0023(12) 0.0055(10) -0.0017(11)
C(41) 0.0181(13) 0.0442(18) 0.0299(15) 0.0011(12) -0.0018(11) -0.0111(13)
C(42) 0.0185(12) 0.0204(12) 0.0220(13) -0.0034(10) 0.0022(10) 0.0022(10)
C(43) 0.0218(13) 0.0236(13) 0.0282(14) -0.0042(11) 0.0013(11) 0.0077(11)
C(44) 0.0216(13) 0.0168(12) 0.0341(15) -0.0027(10) -0.0017(11) 0.0031(11)
C(45) 0.0180(12) 0.0176(12) 0.0299(14) 0.0010(10) -0.0001(10) -0.0019(10)
C(46) 0.0143(11) 0.0167(12) 0.0238(13) 0.0007(9) -0.0002(9) 0.0004(10)
C(47) 0.0151(11) 0.0162(12) 0.0215(12) 0.0005(9) 0.0010(9) -0.0030(9)
C(48) 0.0227(13) 0.0181(12) 0.0296(14) 0.0007(10) 0.0053(11) -0.0072(10)
C(49) 0.0261(14) 0.0287(14) 0.0247(14) 0.0025(11) 0.0093(11) -0.0095(11)
C(50) 0.0233(13) 0.0265(14) 0.0220(13) -0.0007(11) 0.0089(10) -0.0005(10)
C(51) 0.0138(11) 0.0190(12) 0.0192(12) 0.0001(9) 0.0025(9) -0.0001(9)
C(52) 0.0143(11) 0.0179(12) 0.0173(12) 0.0003(9) 0.0013(9) -0.0006(9)
C(53) 0.0197(12) 0.0242(13) 0.0169(12) 0.0002(10) 0.0035(9) 0.0031(10)
C(54) 0.0200(12) 0.0205(13) 0.0243(13) -0.0015(10) 0.0008(10) 0.0072(10)
C(55) 0.0186(12) 0.0152(12) 0.0254(13) -0.0002(9) 0.0002(10) 0.0008(10)
C(56) 0.0161(11) 0.0179(12) 0.0186(12) 0.0023(9) 0.0011(9) 0.0001(9)
C(57) 0.0334(16) 0.0313(16) 0.0319(16) 0.0031(13) 0.0049(13) -0.0030(12)
C(58) 0.0394(17) 0.0264(14) 0.0196(13) 0.0047(13) 0.0084(12) -0.0039(11)

loop_
_atom_type_symbol
_atom_type_description
_atom_type_scat_dispersion_real
_atom_type_scat_dispersion_imag
_atom_type_scat_source
C C 0.003 0.002
;
International Tables for Crystallography
(1992, Vol. C, Tables 4.2.6.8 and 6.1.1.4)
;
H H 0.000 0.000
;
International Tables for Crystallography
(1992, Vol. C, Table 6.1.1.4)
;
Cl Cl 0.148 0.159
;
International Tables for Crystallography
(1992, Vol. C, Tables 4.2.6.8 and 6.1.1.4)
;
F F 0.017 0.010
;
International Tables for Crystallography
(1992, Vol. C, Tables 4.2.6.8 and 6.1.1.4)
;
N N 0.006 0.003
;
International Tables for Crystallography
(1992, Vol. C, Tables 4.2.6.8 and 6.1.1.4)
;
O O 0.011 0.006
;
International Tables for Crystallography
(1992, Vol. C, Tables 4.2.6.8 and 6.1.1.4)
;
P P 0.102 0.094
;
International Tables for Crystallography
(1992, Vol. C, Tables 4.2.6.8 and 6.1.1.4)
;
Ru Ru -1.259 0.836
;
International Tables for Crystallography
(1992, Vol. C, Tables 4.2.6.8 and 6.1.1.4)
;

loop_
_geom_angle_atom_site_label_1
_geom_angle_atom_site_label_2
_geom_angle_atom_site_label_3
_geom_angle
_geom_angle_publ_flag
_geom_angle_site_symmetry_1
_geom_angle_site_symmetry_3
Cl(1) Ru(1) N(1) 93.89(6) yes . .
Cl(1) Ru(1) N(2) 91.57(5) yes . .
Cl(1) Ru(1) N(3) 87.31(6) yes . .
Cl(1) Ru(1) N(4) 86.99(5) yes . .
Cl(1) Ru(1) C(1) 173.58(8) yes . .
N(1) Ru(1) N(2) 103.87(9) yes . .
N(1) Ru(1) N(3) 176.27(9) yes . .
N(1) Ru(1) N(4) 96.44(8) yes . .
N(1) Ru(1) C(1) 79.75(9) yes . .
N(2) Ru(1) N(3) 79.61(9) yes . .
N(2) Ru(1) N(4) 159.69(9) yes . .
N(2) Ru(1) C(1) 90.80(9) yes . .
N(3) Ru(1) N(4) 80.09(9) yes . .
N(3) Ru(1) C(1) 98.99(9) yes . .
N(4) Ru(1) C(1) 92.84(9) yes . .
Cl(2) Ru(2) N(5) 93.81(5) yes . .
Cl(2) Ru(2) N(6) 84.80(5) yes . .
Cl(2) Ru(2) N(7) 87.01(5) yes . .
Cl(2) Ru(2) N(8) 94.41(5) yes . .
Cl(2) Ru(2) C(29) 172.28(7) yes . .
N(5) Ru(2) N(6) 101.54(8) yes . .
N(5) Ru(2) N(7) 178.50(8) yes . .
N(5) Ru(2) N(8) 98.89(8) yes . .
N(5) Ru(2) C(29) 79.80(9) yes . .
N(6) Ru(2) N(7) 79.77(8) yes . .
N(6) Ru(2) N(8) 159.56(8) yes . .
N(6) Ru(2) C(29) 92.18(8) yes . .
N(7) Ru(2) N(8) 79.79(8) yes . .
N(7) Ru(2) C(29) 99.48(9) yes . .
N(8) Ru(2) C(29) 90.89(8) yes . .
F(1) P(1) F(2) 90.49(11) yes . .
F(1) P(1) F(3) 91.32(11) yes . .
F(1) P(1) F(4) 179.28(12) yes . .
F(1) P(1) F(5) 90.39(11) yes . .
F(1) P(1) F(6) 90.45(11) yes . .
F(2) P(1) F(3) 89.77(10) yes . .
F(2) P(1) F(4) 89.92(10) yes . .
F(2) P(1) F(5) 90.41(10) yes . .
F(2) P(1) F(6) 178.95(11) yes . .
F(3) P(1) F(4) 89.27(10) yes . .
F(3) P(1) F(5) 178.27(12) yes . .
F(3) P(1) F(6) 89.75(9) yes . .
F(4) P(1) F(5) 89.01(11) yes . .
F(4) P(1) F(6) 89.14(10) yes . .
F(5) P(1) F(6) 90.04(10) yes . .
F(7) P(2) F(7) 89.90(11) yes . 2_756
F(7) P(2) F(8) 89.69(10) yes . .
F(7) P(2) F(8) 179.44(11) yes . 2_756
F(7) P(2) F(9) 89.60(10) yes . .
F(7) P(2) F(9) 90.23(10) yes . 2_756
F(7) P(2) F(8) 179.44(11) yes 2_756 .
F(7) P(2) F(8) 89.69(10) yes 2_756 2_756
F(7) P(2) F(9) 90.23(10) yes 2_756 .
F(7) P(2) F(9) 89.60(10) yes 2_756 2_756
F(8) P(2) F(8) 90.72(12) yes . 2_756
F(8) P(2) F(9) 90.15(10) yes . .
F(8) P(2) F(9) 90.01(10) yes . 2_756
F(8) P(2) F(9) 90.01(10) yes 2_756 .
F(8) P(2) F(9) 90.15(10) yes 2_756 2_756
F(9) P(2) F(9) 179.77(13) yes . 2_756
F(10) P(3) F(10) 177.83(13) yes . 2_656
F(10) P(3) F(11) 91.08(8) yes . .
F(10) P(3) F(12) 88.92(8) yes . .
F(10) P(3) F(13) 90.23(9) yes . .
F(10) P(3) F(13) 89.75(9) yes . 2_656
F(10) P(3) F(11) 91.08(8) yes 2_656 .
F(10) P(3) F(12) 88.92(8) yes 2_656 .
F(10) P(3) F(13) 89.75(9) yes 2_656 .
F(10) P(3) F(13) 90.23(9) yes 2_656 2_656
F(11) P(3) F(12) 0(180) yes . .
F(11) P(3) F(13) 90.48(8) yes . .
F(11) P(3) F(13) 90.48(8) yes . 2_656
F(12) P(3) F(13) 89.52(8) yes . .
F(12) P(3) F(13) 89.52(8) yes . 2_656
F(13) P(3) F(13) 179.05(13) yes . 2_656
C(2) O(1) C(12) 118.7(2) yes . .
C(4) O(2) C(13) 117.5(2) yes . .
C(30) O(3) C(40) 118.31(19) yes . .
C(32) O(4) C(41) 117.9(2) yes . .
Ru(1) N(1) C(7) 114.88(17) yes . .
Ru(1) N(1) C(11) 125.7(2) yes . .
C(7) N(1) C(11) 119.1(2) yes . .
Ru(1) N(2) C(14) 127.2(2) yes . .
Ru(1) N(2) C(18) 113.75(17) yes . .
C(14) N(2) C(18) 119.0(2) yes . .
Ru(1) N(3) C(19) 118.93(17) yes . .
Ru(1) N(3) C(23) 118.44(18) yes . .
C(19) N(3) C(23) 122.6(2) yes . .
Ru(1) N(4) C(24) 112.86(17) yes . .
Ru(1) N(4) C(28) 127.87(18) yes . .
C(24) N(4) C(28) 119.1(2) yes . .
Ru(2) N(5) C(35) 115.73(15) yes . .
Ru(2) N(5) C(39) 125.43(18) yes . .
C(35) N(5) C(39) 118.7(2) yes . .
Ru(2) N(6) C(42) 128.51(18) yes . .
Ru(2) N(6) C(46) 112.46(16) yes . .
C(42) N(6) C(46) 118.7(2) yes . .
Ru(2) N(7) C(47) 118.66(17) yes . .
Ru(2) N(7) C(51) 118.70(17) yes . .
C(47) N(7) C(51) 122.6(2) yes . .
Ru(2) N(8) C(52) 113.29(16) yes . .
Ru(2) N(8) C(56) 127.74(18) yes . .
C(52) N(8) C(56) 118.9(2) yes . .
N(10) N(10) C(60) 114.1(13) yes 2_555 .
N(10) N(10) C(61) 100.4(12) yes 2_555 .
C(60) N(10) C(61) 55.7(9) yes . .
C(60) N(11) C(61) 100.1(10) yes 2_555 .
Ru(1) C(1) C(2) 129.4(2) yes . .
Ru(1) C(1) C(6) 114.46(18) yes . .
C(2) C(1) C(6) 116.0(2) yes . .
O(1) C(2) C(1) 115.6(2) yes . .
O(1) C(2) C(3) 122.2(2) yes . .
C(1) C(2) C(3) 122.2(2) yes . .
C(2) C(3) C(4) 119.2(2) yes . .
O(2) C(4) C(3) 123.6(2) yes . .
O(2) C(4) C(5) 115.8(2) yes . .
C(3) C(4) C(5) 120.6(2) yes . .
C(4) C(5) C(6) 119.6(2) yes . .
C(1) C(6) C(5) 122.1(2) yes . .
C(1) C(6) C(7) 115.6(2) yes . .
C(5) C(6) C(7) 122.3(2) yes . .
N(1) C(7) C(6) 113.7(2) yes . .
N(1) C(7) C(8) 120.6(2) yes . .
C(6) C(7) C(8) 125.7(2) yes . .
C(7) C(8) C(9) 119.7(2) yes . .
C(8) C(9) C(10) 119.0(3) yes . .
C(9) C(10) C(11) 119.4(2) yes . .
N(1) C(11) C(10) 122.1(2) yes . .
N(2) C(14) C(15) 122.1(2) yes . .
C(14) C(15) C(16) 119.2(2) yes . .
C(15) C(16) C(17) 119.4(3) yes . .
C(16) C(17) C(18) 119.5(2) yes . .
N(2) C(18) C(17) 120.8(2) yes . .
N(2) C(18) C(19) 114.8(2) yes . .
C(17) C(18) C(19) 124.4(2) yes . .
N(3) C(19) C(18) 112.9(2) yes . .
N(3) C(19) C(20) 119.4(2) yes . .
C(18) C(19) C(20) 127.7(2) yes . .
C(19) C(20) C(21) 118.8(2) yes . .
C(20) C(21) C(22) 120.8(2) yes . .
C(21) C(22) C(23) 118.6(2) yes . .
N(3) C(23) C(22) 119.8(2) yes . .
N(3) C(23) C(24) 113.3(2) yes . .
C(22) C(23) C(24) 126.9(2) yes . .
N(4) C(24) C(23) 115.2(2) yes . .
N(4) C(24) C(25) 120.7(2) yes . .
C(23) C(24) C(25) 124.1(2) yes . .
C(24) C(25) C(26) 119.3(2) yes . .
C(25) C(26) C(27) 119.8(2) yes . .
C(26) C(27) C(28) 118.6(2) yes . .
N(4) C(28) C(27) 122.5(2) yes . .
Ru(2) C(29) C(30) 130.1(2) yes . .
Ru(2) C(29) C(34) 114.47(16) yes . .
C(30) C(29) C(34) 115.4(2) yes . .
O(3) C(30) C(29) 115.4(2) yes . .
O(3) C(30) C(31) 122.0(2) yes . .
C(29) C(30) C(31) 122.6(2) yes . .
C(30) C(31) C(32) 119.3(2) yes . .
O(4) C(32) C(31) 124.4(2) yes . .
O(4) C(32) C(33) 115.1(2) yes . .
C(31) C(32) C(33) 120.5(2) yes . .
C(32) C(33) C(34) 119.3(2) yes . .
C(29) C(34) C(33) 122.7(2) yes . .
C(29) C(34) C(35) 115.7(2) yes . .
C(33) C(34) C(35) 121.6(2) yes . .
N(5) C(35) C(34) 113.5(2) yes . .
N(5) C(35) C(36) 121.1(2) yes . .
C(34) C(35) C(36) 125.3(2) yes . .
C(35) C(36) C(37) 119.6(2) yes . .
C(36) C(37) C(38) 119.1(2) yes . .
C(37) C(38) C(39) 118.9(2) yes . .
N(5) C(39) C(38) 122.5(2) yes . .
N(6) C(42) C(43) 122.7(2) yes . .
C(42) C(43) C(44) 118.7(2) yes . .
C(43) C(44) C(45) 119.6(2) yes . .
C(44) C(45) C(46) 119.1(2) yes . .
N(6) C(46) C(45) 121.2(2) yes . .
N(6) C(46) C(47) 115.7(2) yes . .
C(45) C(46) C(47) 123.1(2) yes . .
N(7) C(47) C(46) 113.2(2) yes . .
N(7) C(47) C(48) 119.5(2) yes . .
C(46) C(47) C(48) 127.2(2) yes . .
C(47) C(48) C(49) 119.1(2) yes . .
C(48) C(49) C(50) 120.5(2) yes . .
C(49) C(50) C(51) 118.5(2) yes . .
N(7) C(51) C(50) 119.8(2) yes . .
N(7) C(51) C(52) 113.1(2) yes . .
C(50) C(51) C(52) 127.1(2) yes . .
N(8) C(52) C(51) 115.1(2) yes . .
N(8) C(52) C(53) 121.2(2) yes . .
C(51) C(52) C(53) 123.6(2) yes . .
C(52) C(53) C(54) 119.0(2) yes . .
C(53) C(54) C(55) 119.6(2) yes . .
C(54) C(55) C(56) 119.0(2) yes . .
N(8) C(56) C(55) 122.2(2) yes . .
N(9) C(58) C(57) 179.8(2) yes . .
C(60) C(59) C(61) 58.8(9) yes . .
N(10) C(60) N(11) 78.2(9) yes . 2_555
N(10) C(60) C(59) 102.8(10) yes . .
N(10) C(60) C(61) 69.4(10) yes . .
N(11) C(60) C(59) 173.4(13) yes 2_555 .
N(11) C(60) C(61) 128.0(13) yes 2_555 .
C(59) C(60) C(61) 47.7(7) yes . .
N(10) C(61) N(11) 85.7(9) yes . .
N(10) C(61) C(59) 110.8(11) yes . .
N(10) C(61) C(60) 54.8(9) yes . .
N(11) C(61) C(59) 159.9(12) yes . .
N(11) C(61) C(60) 126.5(12) yes . .
C(59) C(61) C(60) 73.5(10) yes . .
C(2) C(3) H(1) 120.4 no . .
C(4) C(3) H(1) 120.4 no . .
C(4) C(5) H(2) 120.2 no . .
C(6) C(5) H(2) 120.2 no . .
C(7) C(8) H(3) 120.1 no . .
C(9) C(8) H(3) 120.1 no . .
C(8) C(9) H(4) 120.5 no . .
C(10) C(9) H(4) 120.5 no . .
C(9) C(10) H(5) 120.3 no . .
C(11) C(10) H(5) 120.3 no . .
N(1) C(11) H(6) 118.9 no . .
C(10) C(11) H(6) 119.0 no . .
O(1) C(12) H(18) 109.5 no . .
O(1) C(12) H(19) 109.5 no . .
O(1) C(12) H(20) 109.5 no . .
H(18) C(12) H(19) 109.5 no . .
H(18) C(12) H(20) 109.5 no . .
H(19) C(12) H(20) 109.5 no . .
O(2) C(13) H(21) 109.5 no . .
O(2) C(13) H(22) 109.5 no . .
O(2) C(13) H(23) 109.5 no . .
H(21) C(13) H(22) 109.5 no . .
H(21) C(13) H(23) 109.5 no . .
H(22) C(13) H(23) 109.5 no . .
N(2) C(14) H(7) 119.0 no . .
C(15) C(14) H(7) 119.0 no . .
C(14) C(15) H(8) 120.4 no . .
C(16) C(15) H(8) 120.4 no . .
C(15) C(16) H(9) 120.3 no . .
C(17) C(16) H(9) 120.3 no . .
C(16) C(17) H(10) 120.2 no . .
C(18) C(17) H(10) 120.2 no . .
C(19) C(20) H(11) 120.6 no . .
C(21) C(20) H(11) 120.6 no . .
C(20) C(21) H(12) 119.6 no . .
C(22) C(21) H(12) 119.6 no . .
C(21) C(22) H(13) 120.7 no . .
C(23) C(22) H(13) 120.7 no . .
C(24) C(25) H(14) 120.3 no . .
C(26) C(25) H(14) 120.3 no . .
C(25) C(26) H(15) 120.1 no . .
C(27) C(26) H(15) 120.1 no . .
C(26) C(27) H(16) 120.7 no . .
C(28) C(27) H(16) 120.7 no . .
N(4) C(28) H(17) 118.8 no . .
C(27) C(28) H(17) 118.8 no . .
C(30) C(31) H(24) 120.3 no . .
C(32) C(31) H(24) 120.4 no . .
C(32) C(33) H(25) 120.4 no . .
C(34) C(33) H(25) 120.4 no . .
C(35) C(36) H(26) 120.2 no . .
C(37) C(36) H(26) 120.2 no . .
C(36) C(37) H(27) 120.5 no . .
C(38) C(37) H(27) 120.4 no . .
C(37) C(38) H(28) 120.5 no . .
C(39) C(38) H(28) 120.5 no . .
N(5) C(39) H(29) 118.8 no . .
C(38) C(39) H(29) 118.8 no . .
O(3) C(40) H(41) 109.5 no . .
O(3) C(40) H(42) 109.5 no . .
O(3) C(40) H(43) 109.5 no . .
H(41) C(40) H(42) 109.5 no . .
H(41) C(40) H(43) 109.5 no . .
H(42) C(40) H(43) 109.5 no . .
O(4) C(41) H(44) 109.5 no . .
O(4) C(41) H(45) 109.5 no . .
O(4) C(41) H(46) 109.5 no . .
H(44) C(41) H(45) 109.5 no . .
H(44) C(41) H(46) 109.5 no . .
H(45) C(41) H(46) 109.5 no . .
N(6) C(42) H(30) 118.6 no . .
C(43) C(42) H(30) 118.6 no . .
C(42) C(43) H(31) 120.7 no . .
C(44) C(43) H(31) 120.6 no . .
C(43) C(44) H(32) 120.2 no . .
C(45) C(44) H(32) 120.2 no . .
C(44) C(45) H(33) 120.5 no . .
C(46) C(45) H(33) 120.4 no . .
C(47) C(48) H(34) 120.5 no . .
C(49) C(48) H(34) 120.5 no . .
C(48) C(49) H(35) 119.8 no . .
C(50) C(49) H(35) 119.8 no . .
C(49) C(50) H(36) 120.7 no . .
C(51) C(50) H(36) 120.8 no . .
C(52) C(53) H(37) 120.5 no . .
C(54) C(53) H(37) 120.5 no . .
C(53) C(54) H(38) 120.2 no . .
C(55) C(54) H(38) 120.2 no . .
C(54) C(55) H(39) 120.5 no . .
C(56) C(55) H(39) 120.5 no . .
N(8) C(56) H(40) 118.9 no . .
C(55) C(56) H(40) 118.9 no . .
C(58) C(57) H(47) 109.5 no . .
C(58) C(57) H(48) 109.5 no . .
C(58) C(57) H(49) 109.5 no . .
H(47) C(57) H(48) 109.5 no . .
H(47) C(57) H(49) 109.5 no . .
H(48) C(57) H(49) 109.5 no . .

loop_
_geom_bond_atom_site_label_1
_geom_bond_atom_site_label_2
_geom_bond_distance
_geom_bond_publ_flag
_geom_bond_site_symmetry_2
Ru(1) Cl(1) 2.4488(5) yes .
Ru(1) N(1) 2.096(2) yes .
Ru(1) N(2) 2.056(2) yes .
Ru(1) N(3) 1.962(2) yes .
Ru(1) N(4) 2.071(2) yes .
Ru(1) C(1) 2.008(2) yes .
Ru(2) Cl(2) 2.4628(5) yes .
Ru(2) N(5) 2.092(2) yes .
Ru(2) N(6) 2.082(2) yes .
Ru(2) N(7) 1.967(2) yes .
Ru(2) N(8) 2.062(2) yes .
Ru(2) C(29) 2.010(2) yes .
P(1) F(1) 1.582(2) yes .
P(1) F(2) 1.5953(18) yes .
P(1) F(3) 1.597(2) yes .
P(1) F(4) 1.608(2) yes .
P(1) F(5) 1.594(2) yes .
P(1) F(6) 1.6039(18) yes .
P(2) F(7) 1.598(2) yes .
P(2) F(7) 1.598(2) yes 2_756
P(2) F(8) 1.592(2) yes .
P(2) F(8) 1.592(2) yes 2_756
P(2) F(9) 1.6043(17) yes .
P(2) F(9) 1.6043(17) yes 2_756
P(3) F(10) 1.5970(17) yes .
P(3) F(10) 1.5970(17) yes 2_656
P(3) F(11) 1.570(2) yes .
P(3) F(12) 1.612(2) yes .
P(3) F(13) 1.6016(16) yes .
P(3) F(13) 1.6016(16) yes 2_656
O(1) C(2) 1.361(3) yes .
O(1) C(12) 1.436(3) yes .
O(2) C(4) 1.363(3) yes .
O(2) C(13) 1.435(3) yes .
O(3) C(30) 1.364(3) yes .
O(3) C(40) 1.430(3) yes .
O(4) C(32) 1.364(3) yes .
O(4) C(41) 1.431(3) yes .
N(1) C(7) 1.366(3) yes .
N(1) C(11) 1.343(3) yes .
N(2) C(14) 1.346(3) yes .
N(2) C(18) 1.367(3) yes .
N(3) C(19) 1.345(3) yes .
N(3) C(23) 1.346(3) yes .
N(4) C(24) 1.365(3) yes .
N(4) C(28) 1.342(3) yes .
N(5) C(35) 1.360(3) yes .
N(5) C(39) 1.346(3) yes .
N(6) C(42) 1.341(3) yes .
N(6) C(46) 1.367(3) yes .
N(7) C(47) 1.346(3) yes .
N(7) C(51) 1.348(3) yes .
N(8) C(52) 1.373(3) yes .
N(8) C(56) 1.342(3) yes .
N(9) C(58) 1.142(4) yes .
N(10) N(10) 1.173(18) yes 2_555
N(10) C(61) 1.725(19) yes .
N(11) C(60) 1.576(17) yes 2_555
C(1) C(2) 1.416(3) yes .
C(1) C(6) 1.422(4) yes .
C(2) C(3) 1.394(3) yes .
C(3) C(4) 1.394(4) yes .
C(4) C(5) 1.393(4) yes .
C(5) C(6) 1.384(3) yes .
C(6) C(7) 1.469(3) yes .
C(7) C(8) 1.397(4) yes .
C(8) C(9) 1.376(4) yes .
C(9) C(10) 1.387(4) yes .
C(10) C(11) 1.380(4) yes .
C(14) C(15) 1.378(4) yes .
C(15) C(16) 1.378(5) yes .
C(16) C(17) 1.383(4) yes .
C(17) C(18) 1.384(4) yes .
C(18) C(19) 1.477(3) yes .
C(19) C(20) 1.388(4) yes .
C(20) C(21) 1.388(4) yes .
C(21) C(22) 1.378(4) yes .
C(22) C(23) 1.389(4) yes .
C(23) C(24) 1.481(3) yes .
C(24) C(25) 1.385(3) yes .
C(25) C(26) 1.383(4) yes .
C(26) C(27) 1.376(4) yes .
C(27) C(28) 1.379(4) yes .
C(29) C(30) 1.415(3) yes .
C(29) C(34) 1.423(3) yes .
C(30) C(31) 1.392(3) yes .
C(31) C(32) 1.392(3) yes .
C(32) C(33) 1.394(3) yes .
C(33) C(34) 1.384(3) yes .
C(34) C(35) 1.470(3) yes .
C(35) C(36) 1.389(3) yes .
C(36) C(37) 1.377(3) yes .
C(37) C(38) 1.390(4) yes .
C(38) C(39) 1.377(4) yes .
C(42) C(43) 1.379(3) yes .
C(43) C(44) 1.384(4) yes .
C(44) C(45) 1.386(4) yes .
C(45) C(46) 1.389(3) yes .
C(46) C(47) 1.473(3) yes .
C(47) C(48) 1.386(3) yes .
C(48) C(49) 1.385(4) yes .
C(49) C(50) 1.391(4) yes .
C(50) C(51) 1.388(3) yes .
C(51) C(52) 1.475(3) yes .
C(52) C(53) 1.381(3) yes .
C(53) C(54) 1.389(3) yes .
C(54) C(55) 1.383(4) yes .
C(55) C(56) 1.382(3) yes .
C(57) C(58) 1.445(4) yes .
C(59) C(60) 1.706(17) yes .
C(3) H(1) 0.930 no .
C(5) H(2) 0.930 no .
C(8) H(3) 0.930 no .
C(9) H(4) 0.930 no .
C(10) H(5) 0.930 no .
C(11) H(6) 0.930 no .
C(12) H(18) 0.960 no .
C(12) H(19) 0.960 no .
C(12) H(20) 0.960 no .
C(13) H(21) 0.960 no .
C(13) H(22) 0.960 no .
C(13) H(23) 0.960 no .
C(14) H(7) 0.930 no .
C(15) H(8) 0.930 no .
C(16) H(9) 0.930 no .
C(17) H(10) 0.930 no .
C(20) H(11) 0.930 no .
C(21) H(12) 0.930 no .
C(22) H(13) 0.930 no .
C(25) H(14) 0.930 no .
C(26) H(15) 0.930 no .
C(27) H(16) 0.930 no .
C(28) H(17) 0.930 no .
C(31) H(24) 0.930 no .
C(33) H(25) 0.930 no .
C(36) H(26) 0.930 no .
C(37) H(27) 0.930 no .
C(38) H(28) 0.930 no .
C(39) H(29) 0.930 no .
C(40) H(41) 0.960 no .
C(40) H(42) 0.960 no .
C(40) H(43) 0.960 no .
C(41) H(44) 0.960 no .
C(41) H(45) 0.960 no .
C(41) H(46) 0.960 no .
C(42) H(30) 0.930 no .
C(43) H(31) 0.930 no .
C(44) H(32) 0.930 no .
C(45) H(33) 0.930 no .
C(48) H(34) 0.930 no .
C(49) H(35) 0.930 no .
C(50) H(36) 0.930 no .
C(53) H(37) 0.930 no .
C(54) H(38) 0.930 no .
C(55) H(39) 0.930 no .
C(56) H(40) 0.930 no .
C(57) H(47) 0.960 no .
C(57) H(48) 0.960 no .
C(57) H(49) 0.960 no .

loop_
_geom_contact_atom_site_label_1
_geom_contact_atom_site_label_2
_geom_contact_distance
_geom_contact_site_symmetry_2
Cl(1) N(11) 3.378(9) 3_656
Cl(1) C(43) 3.541(2) 7_656
Cl(1) C(44) 3.424(2) 7_656
Cl(1) C(45) 3.572(2) 5_545
Cl(1) C(59) 3.577(9) 3_656
Cl(1) C(61) 3.454(13) 3_656
Cl(2) C(26) 3.439(3) 3_656
F(1) C(16) 3.500(3) .
F(1) C(17) 3.356(3) .
F(1) C(49) 3.554(3) 8_554
F(1) C(59) 3.324(10) 2_655
F(2) O(1) 3.433(2) .
F(2) C(12) 3.281(3) .
F(2) C(15) 3.481(3) .
F(2) C(16) 3.212(3) .
F(2) C(17) 3.286(3) .
F(2) C(36) 3.450(3) .
F(2) C(37) 3.593(3) .
F(3) C(12) 3.438(3) .
F(3) C(13) 3.453(3) 2_655
F(3) C(27) 3.511(3) 4_554
F(3) C(38) 3.323(3) 2_655
F(4) C(36) 3.335(3) .
F(4) C(37) 3.036(3) .
F(4) C(38) 3.363(3) 2_655
F(4) C(41) 3.508(3) 7_656
F(4) C(57) 3.240(3) .
F(5) C(16) 3.157(3) .
F(5) C(31) 3.292(3) 7_656
F(5) C(40) 3.360(3) 7_656
F(5) C(41) 3.599(3) 7_656
F(6) C(27) 3.231(3) 4_554
F(6) C(49) 3.330(3) 8_554
F(6) C(57) 3.382(3) .
F(6) C(58) 3.430(3) .
F(7) C(42) 3.435(3) 7_656
F(7) C(43) 3.343(3) 7_656
F(7) C(57) 3.252(3) 8_555
F(8) N(11) 3.350(10) 3_656
F(8) C(20) 3.339(3) 3_756
F(8) C(21) 3.295(3) 3_756
F(8) C(43) 3.590(3) 7_656
F(8) C(59) 3.521(9) 3_656
F(8) C(60) 3.233(16) 4_655
F(8) C(61) 3.217(13) 3_656
F(9) C(10) 3.423(3) .
F(9) C(11) 3.515(3) .
F(9) C(21) 3.395(3) 4_555
F(9) C(57) 3.360(3) 7_656
F(10) C(8) 3.290(3) .
F(10) C(9) 3.361(3) .
F(10) C(53) 3.367(3) .
F(10) C(54) 3.116(2) .
F(10) C(55) 3.585(2) .
F(11) C(40) 3.291(3) .
F(11) C(40) 3.291(3) 2_656
F(12) C(13) 3.426(3) 3_656
F(12) C(13) 3.426(3) 4_555
F(13) C(9) 3.353(4) 2_656
F(13) C(12) 3.364(3) 3_656
F(13) C(53) 3.143(3) .
F(13) C(54) 3.128(3) .
O(1) F(2) 3.433(2) .
O(1) C(54) 3.535(3) 3_656
O(2) C(56) 3.432(3) .
O(4) C(14) 3.348(3) .
N(2) C(44) 3.568(3) 7_656
N(4) C(55) 3.437(3) 3_656
N(6) C(15) 3.520(3) 7_656
N(8) C(26) 3.574(3) 3_656
N(9) C(9) 3.540(4) 7_656
N(9) C(10) 3.566(4) 7_656
N(9) C(50) 3.548(4) 8_554
N(9) C(53) 3.483(4) 8_554
N(10) N(11) 2.068(18) .
N(10) N(11) 1.944(16) 2_555
N(10) C(48) 3.546(14) 7_556
N(10) C(59) 2.514(15) .
N(10) C(59) 3.366(15) 2_555
N(10) C(60) 1.51(2) .
N(10) C(60) 2.26(2) 2_555
N(10) C(61) 2.254(18) 2_555
N(11) Cl(1) 3.378(9) 3_656
N(11) F(8) 3.350(10) 3_656
N(11) N(10) 2.068(18) .
N(11) N(10) 1.944(16) 2_555
N(11) C(17) 3.263(11) 1_455
N(11) C(48) 3.420(10) 7_556
N(11) C(61) 1.276(18) .
N(11) C(61) 2.785(16) 2_555
C(2) C(54) 3.480(3) 3_656
C(2) C(55) 3.585(3) 3_656
C(8) F(10) 3.290(3) .
C(9) F(10) 3.361(3) .
C(9) F(13) 3.353(4) 2_656
C(9) N(9) 3.540(4) 7_656
C(10) F(9) 3.423(3) .
C(10) N(9) 3.566(4) 7_656
C(11) F(9) 3.515(3) .
C(12) F(2) 3.281(3) .
C(12) F(3) 3.438(3) .
C(12) F(13) 3.364(3) 3_656
C(13) F(3) 3.453(3) 2_655
C(13) F(12) 3.426(3) 3_656
C(14) O(4) 3.348(3) .
C(14) C(43) 3.393(3) 7_656
C(15) F(2) 3.481(3) .
C(15) N(6) 3.520(3) 7_656
C(15) C(30) 3.575(3) 7_656
C(15) C(42) 3.488(3) 7_656
C(15) C(43) 3.597(3) 7_656
C(16) F(1) 3.500(3) .
C(16) F(2) 3.212(3) .
C(16) F(5) 3.157(3) .
C(16) C(45) 3.366(3) 7_656
C(16) C(46) 3.366(3) 7_656
C(17) F(1) 3.356(3) .
C(17) F(2) 3.286(3) .
C(17) N(11) 3.263(11) 1_655
C(17) C(45) 3.391(3) 7_656
C(17) C(60) 3.328(18) 2_655
C(18) C(44) 3.561(3) 7_656
C(20) F(8) 3.339(3) 3_756
C(20) C(60) 3.406(17) 2_655
C(21) F(8) 3.295(3) 3_756
C(21) F(9) 3.395(3) 4_554
C(21) C(43) 3.466(3) 5_545
C(21) C(44) 3.482(3) 5_545
C(22) C(44) 3.445(3) 5_545
C(22) C(45) 3.597(3) 5_545
C(23) C(45) 3.531(3) 5_545
C(24) C(54) 3.345(3) 3_656
C(24) C(55) 3.423(3) 3_656
C(25) C(47) 3.543(3) 5_545
C(25) C(48) 3.546(3) 5_545
C(25) C(54) 3.510(3) 3_656
C(25) C(55) 3.553(3) 3_656
C(26) Cl(2) 3.439(3) 3_656
C(26) N(8) 3.574(3) 3_656
C(26) C(48) 3.397(3) 5_545
C(26) C(49) 3.485(3) 5_545
C(26) C(56) 3.407(3) 3_656
C(27) F(3) 3.511(3) 4_555
C(27) F(6) 3.231(3) 4_555
C(27) C(56) 3.445(3) 3_656
C(28) C(55) 3.541(3) 3_656
C(30) C(15) 3.575(3) 7_656
C(31) F(5) 3.292(3) 7_656
C(36) F(2) 3.450(3) .
C(36) F(4) 3.335(3) .
C(37) F(2) 3.593(3) .
C(37) F(4) 3.036(3) .
C(38) F(3) 3.323(3) 2_655
C(38) F(4) 3.363(3) 2_655
C(40) F(5) 3.360(3) 7_656
C(40) F(11) 3.291(3) .
C(41) F(4) 3.508(3) 7_656
C(41) F(5) 3.599(3) 7_656
C(42) F(7) 3.435(3) 7_656
C(42) C(15) 3.488(3) 7_656
C(43) Cl(1) 3.541(2) 7_656
C(43) F(7) 3.343(3) 7_656
C(43) F(8) 3.590(3) 7_656
C(43) C(14) 3.393(3) 7_656
C(43) C(15) 3.597(3) 7_656
C(43) C(21) 3.466(3) 5_455
C(44) Cl(1) 3.424(2) 7_656
C(44) N(2) 3.568(3) 7_656
C(44) C(18) 3.561(3) 7_656
C(44) C(21) 3.482(3) 5_455
C(44) C(22) 3.445(3) 5_455
C(45) Cl(1) 3.572(2) 5_455
C(45) C(16) 3.366(3) 7_656
C(45) C(17) 3.391(3) 7_656
C(45) C(22) 3.597(3) 5_455
C(45) C(23) 3.531(3) 5_455
C(46) C(16) 3.366(3) 7_656
C(47) C(25) 3.543(3) 5_455
C(48) N(10) 3.546(14) 7_556
C(48) N(11) 3.420(10) 7_556
C(48) C(25) 3.546(3) 5_455
C(48) C(26) 3.397(3) 5_455
C(49) F(1) 3.554(3) 8_455
C(49) F(6) 3.330(3) 8_455
C(49) C(26) 3.485(3) 5_455
C(50) N(9) 3.548(4) 8_455
C(53) F(10) 3.367(3) .
C(53) F(13) 3.143(3) .
C(53) N(9) 3.483(4) 8_455
C(54) F(10) 3.116(2) .
C(54) F(13) 3.128(3) .
C(54) O(1) 3.535(3) 3_656
C(54) C(2) 3.480(3) 3_656
C(54) C(24) 3.345(3) 3_656
C(54) C(25) 3.510(3) 3_656
C(55) F(10) 3.585(2) .
C(55) N(4) 3.437(3) 3_656
C(55) C(2) 3.585(3) 3_656
C(55) C(24) 3.423(3) 3_656
C(55) C(25) 3.553(3) 3_656
C(55) C(28) 3.541(3) 3_656
C(56) O(2) 3.432(3) .
C(56) C(26) 3.407(3) 3_656
C(56) C(27) 3.445(3) 3_656
C(57) F(4) 3.240(3) .
C(57) F(6) 3.382(3) .
C(57) F(7) 3.252(3) 8_454
C(57) F(9) 3.360(3) 7_656
C(58) F(6) 3.430(3) .
C(59) Cl(1) 3.577(9) 3_656
C(59) F(1) 3.324(10) 2_655
C(59) F(8) 3.521(9) 3_656
C(59) N(10) 2.514(15) .
C(59) N(10) 3.366(15) 2_555
C(59) C(61) 1.317(18) .
C(60) F(8) 3.233(16) 4_454
C(60) N(10) 1.51(2) .
C(60) N(10) 2.26(2) 2_555
C(60) C(17) 3.328(18) 2_655
C(60) C(20) 3.406(17) 2_655
C(60) C(61) 1.52(2) .
C(60) C(61) 2.19(2) 2_555
C(61) Cl(1) 3.454(13) 3_656
C(61) F(8) 3.217(13) 3_656
C(61) N(10) 2.254(18) 2_555
C(61) N(11) 1.276(18) .
C(61) N(11) 2.785(16) 2_555
C(61) C(59) 1.317(18) .
C(61) C(60) 1.52(2) .
C(61) C(60) 2.19(2) 2_555
C(61) C(61) 2.785(18) 2_555
Cl(1) H(31) 3.029 7_656
Cl(1) H(32) 3.538 5_545
Cl(1) H(32) 2.792 7_656
Cl(1) H(33) 2.798 5_545
Cl(2) H(13) 3.116 5_455
Cl(2) H(14) 2.713 5_455
Cl(2) H(15) 2.617 3_656
Cl(2) H(48) 2.784 2_655
P(1) H(16) 3.337 4_554
P(1) H(27) 3.499 .
P(1) H(28) 3.430 2_655
P(1) H(35) 3.477 8_554
P(2) H(12) 3.352 3_756
P(2) H(12) 3.352 4_555
P(2) H(49) 3.348 7_656
P(2) H(49) 3.348 8_555
P(3) H(4) 3.534 .
P(3) H(4) 3.534 2_656
F(1) H(9) 3.341 .
F(1) H(10) 3.086 .
F(1) H(16) 3.204 4_554
F(1) H(19) 3.377 .
F(1) H(35) 2.665 8_554
F(2) H(9) 3.493 .
F(2) H(19) 3.050 .
F(2) H(20) 2.941 .
F(2) H(26) 2.755 .
F(2) H(27) 3.050 .
F(3) H(16) 2.627 4_554
F(3) H(19) 3.091 .
F(3) H(20) 2.892 .
F(3) H(21) 2.775 2_655
F(3) H(22) 3.258 2_655
F(3) H(27) 3.087 .
F(3) H(28) 2.608 2_655
F(3) H(29) 3.419 2_655
F(4) H(26) 3.112 .
F(4) H(27) 2.548 .
F(4) H(28) 2.561 2_655
F(4) H(29) 3.404 2_655
F(4) H(44) 2.810 7_656
F(4) H(46) 3.400 7_656
F(4) H(47) 2.496 .
F(4) H(48) 3.271 .
F(5) H(9) 2.810 .
F(5) H(24) 2.640 7_656
F(5) H(35) 3.271 8_554
F(5) H(42) 3.489 7_656
F(5) H(43) 2.530 7_656
F(5) H(44) 3.190 7_656
F(5) H(46) 3.133 7_656
F(5) H(47) 3.571 .
F(6) H(15) 3.263 4_554
F(6) H(16) 2.502 4_554
F(6) H(28) 3.451 2_655
F(6) H(29) 2.865 2_655
F(6) H(35) 2.758 8_554
F(6) H(36) 3.378 8_554
F(6) H(47) 3.230 .
F(6) H(48) 3.016 .
F(7) H(12) 3.036 3_756
F(7) H(30) 2.949 7_656
F(7) H(31) 2.799 7_656
F(7) H(45) 3.268 .
F(7) H(47) 3.403 8_555
F(7) H(48) 3.590 8_555
F(7) H(49) 3.569 7_656
F(7) H(49) 2.411 8_555
F(8) H(6) 3.472 .
F(8) H(11) 2.830 3_756
F(8) H(12) 2.748 3_756
F(8) H(31) 2.816 7_656
F(9) H(5) 2.765 .
F(9) H(6) 2.932 .
F(9) H(12) 2.525 4_555
F(9) H(45) 3.267 .
F(9) H(47) 3.480 7_656
F(9) H(49) 2.587 7_656
F(10) H(1) 3.470 3_656
F(10) H(3) 2.674 .
F(10) H(4) 2.820 .
F(10) H(23) 2.847 3_656
F(10) H(37) 3.574 .
F(10) H(38) 3.155 .
F(10) H(41) 3.381 .
F(11) H(37) 3.416 .
F(11) H(37) 3.416 2_656
F(11) H(41) 2.396 .
F(11) H(41) 2.396 2_656
F(11) H(42) 3.482 .
F(11) H(42) 3.482 2_656
F(12) H(1) 2.905 3_656
F(12) H(1) 2.905 4_555
F(12) H(18) 3.131 3_656
F(12) H(18) 3.131 4_555
F(12) H(20) 3.370 3_656
F(12) H(20) 3.370 4_555
F(12) H(21) 3.541 3_656
F(12) H(21) 3.541 4_555
F(12) H(23) 2.587 3_656
F(12) H(23) 2.587 4_555
F(13) H(4) 2.521 2_656
F(13) H(18) 2.428 3_656
F(13) H(37) 2.780 .
F(13) H(38) 2.740 .
F(13) H(41) 3.494 2_656
O(1) H(38) 2.672 3_656
O(2) H(39) 3.268 .
O(2) H(40) 2.643 .
O(3) H(8) 3.596 7_656
O(3) H(9) 2.873 7_656
O(4) H(7) 2.483 .
O(4) H(8) 3.499 .
N(2) H(32) 3.516 7_656
N(4) H(39) 3.200 3_656
N(6) H(8) 3.367 7_656
N(8) H(15) 3.534 3_656
N(9) H(4) 2.984 7_656
N(9) H(5) 3.028 7_656
N(9) H(13) 3.437 6_655
N(9) H(24) 3.256 7_656
N(9) H(36) 2.634 8_554
N(9) H(37) 2.576 8_554
N(9) H(41) 3.362 7_656
N(9) H(43) 3.013 7_656
N(9) H(46) 3.106 7_656
N(10) H(10) 2.990 2_655
N(10) H(34) 3.018 7_556
N(10) H(34) 3.409 8_454
N(10) H(35) 3.219 7_556
N(11) H(10) 2.476 1_455
N(11) H(11) 2.906 1_455
N(11) H(33) 2.974 7_556
N(11) H(34) 2.608 7_556
C(1) H(38) 3.535 3_656
C(1) H(39) 3.021 3_656
C(2) H(38) 2.798 3_656
C(2) H(39) 3.016 3_656
C(3) H(27) 3.521 .
C(3) H(38) 3.098 3_656
C(3) H(39) 3.069 3_656
C(4) H(39) 3.132 3_656
C(4) H(40) 3.275 .
C(5) H(39) 3.186 3_656
C(5) H(40) 3.119 .
C(6) H(39) 3.142 3_656
C(7) H(22) 3.492 3_656
C(8) H(22) 3.198 3_656
C(9) H(22) 3.563 3_656
C(9) H(24) 3.535 .
C(9) H(46) 3.592 .
C(10) H(45) 3.482 .
C(10) H(46) 3.262 .
C(11) H(45) 3.488 .
C(12) H(38) 3.066 3_656
C(13) H(17) 3.371 3_656
C(14) H(25) 3.047 .
C(14) H(31) 3.514 7_656
C(15) H(25) 3.370 .
C(17) H(33) 3.356 7_656
C(18) H(32) 3.433 7_656
C(19) H(32) 3.551 5_545
C(20) H(32) 3.431 5_545
C(21) H(31) 3.500 5_545
C(21) H(32) 3.519 5_545
C(21) H(49) 3.262 6_645
C(22) H(49) 3.563 6_645
C(23) H(33) 3.510 5_545
C(23) H(38) 3.341 3_656
C(24) H(33) 3.517 5_545
C(24) H(38) 3.402 3_656
C(24) H(39) 3.525 3_656
C(26) H(34) 3.552 5_545
C(26) H(40) 3.587 3_656
C(27) H(40) 3.319 3_656
C(28) H(22) 3.252 3_656
C(28) H(39) 3.289 3_656
C(29) H(8) 3.057 7_656
C(30) H(8) 2.882 7_656
C(30) H(9) 3.132 7_656
C(31) H(8) 2.898 7_656
C(31) H(9) 3.480 7_656
C(32) H(7) 3.227 .
C(32) H(8) 3.066 7_656
C(33) H(7) 3.144 .
C(33) H(8) 3.269 7_656
C(34) H(8) 3.265 7_656
C(35) H(44) 3.523 7_656
C(36) H(44) 3.133 7_656
C(37) H(21) 3.184 .
C(37) H(28) 3.196 2_655
C(38) H(21) 2.879 .
C(38) H(27) 3.354 2_655
C(38) H(28) 3.550 2_655
C(38) H(48) 3.590 2_655
C(39) H(16) 3.547 3_656
C(39) H(21) 3.585 .
C(39) H(48) 2.896 2_655
C(40) H(9) 3.223 7_656
C(40) H(36) 3.213 2_656
C(41) H(7) 3.526 .
C(41) H(47) 3.007 7_656
C(42) H(8) 3.414 7_656
C(43) H(7) 3.518 7_656
C(43) H(12) 3.430 5_455
C(45) H(9) 3.574 7_656
C(46) H(9) 3.299 7_656
C(46) H(14) 3.498 5_455
C(47) H(9) 3.451 7_656
C(47) H(14) 3.366 5_455
C(48) H(15) 3.456 5_455
C(49) H(15) 3.252 5_455
C(49) H(42) 3.284 2_656
C(50) H(15) 3.421 5_455
C(50) H(42) 3.282 2_656
C(53) H(14) 3.476 3_656
C(54) H(18) 3.445 3_656
C(55) H(2) 3.057 .
C(56) H(2) 2.904 .
C(57) H(12) 3.256 6_655
C(57) H(13) 3.370 6_655
C(57) H(29) 3.159 2_655
C(57) H(45) 3.537 7_656
C(57) H(46) 3.194 7_656
C(58) H(5) 3.157 7_656
C(58) H(12) 3.352 6_655
C(58) H(13) 3.156 6_655
C(58) H(24) 3.581 7_656
C(58) H(36) 3.226 8_554
C(58) H(37) 3.427 8_554
C(58) H(46) 2.872 7_656
C(59) H(6) 3.220 3_656
C(59) H(10) 3.433 2_655
C(59) H(11) 3.089 2_655
C(59) H(34) 3.432 7_556
C(60) H(10) 2.399 2_655
C(60) H(11) 2.487 2_655
C(61) H(34) 2.848 7_556
H(1) F(10) 3.470 3_656
H(1) F(12) 2.905 3_656
H(1) H(27) 3.294 .
H(1) H(38) 3.139 3_656
H(1) H(39) 3.577 3_656
H(2) C(55) 3.057 .
H(2) C(56) 2.904 .
H(2) H(39) 2.829 .
H(2) H(40) 2.532 .
H(3) F(10) 2.674 .
H(3) H(22) 3.272 3_656
H(3) H(23) 3.302 3_656
H(4) P(3) 3.534 .
H(4) F(10) 2.820 .
H(4) F(13) 2.521 2_656
H(4) N(9) 2.984 7_656
H(4) H(18) 3.410 4_555
H(4) H(24) 3.428 .
H(4) H(41) 3.263 .
H(5) F(9) 2.765 .
H(5) N(9) 3.028 7_656
H(5) C(58) 3.157 7_656
H(5) H(12) 3.278 4_555
H(5) H(45) 3.382 .
H(5) H(46) 3.180 .
H(5) H(49) 3.574 7_656
H(6) F(8) 3.472 .
H(6) F(9) 2.932 .
H(6) C(59) 3.220 3_656
H(6) H(31) 3.219 7_656
H(6) H(45) 3.383 .
H(7) O(4) 2.483 .
H(7) C(32) 3.227 .
H(7) C(33) 3.144 .
H(7) C(41) 3.526 .
H(7) C(43) 3.518 7_656
H(7) H(25) 2.562 .
H(7) H(31) 3.451 7_656
H(7) H(45) 3.406 .
H(8) O(3) 3.596 7_656
H(8) O(4) 3.499 .
H(8) N(6) 3.367 7_656
H(8) C(29) 3.057 7_656
H(8) C(30) 2.882 7_656
H(8) C(31) 2.898 7_656
H(8) C(32) 3.066 7_656
H(8) C(33) 3.269 7_656
H(8) C(34) 3.265 7_656
H(8) C(42) 3.414 7_656
H(8) H(24) 3.350 7_656
H(8) H(25) 3.173 .
H(9) F(1) 3.341 .
H(9) F(2) 3.493 .
H(9) F(5) 2.810 .
H(9) O(3) 2.873 7_656
H(9) C(30) 3.132 7_656
H(9) C(31) 3.480 7_656
H(9) C(40) 3.223 7_656
H(9) C(45) 3.574 7_656
H(9) C(46) 3.299 7_656
H(9) C(47) 3.451 7_656
H(9) H(24) 3.490 7_656
H(9) H(42) 3.126 7_656
H(9) H(43) 3.084 7_656
H(10) F(1) 3.086 .
H(10) N(10) 2.990 2_655
H(10) N(11) 2.476 1_655
H(10) C(59) 3.433 2_655
H(10) C(60) 2.399 2_655
H(10) H(33) 3.337 7_656
H(11) F(8) 2.830 3_756
H(11) N(11) 2.906 1_655
H(11) C(59) 3.089 2_655
H(11) C(60) 2.487 2_655
H(12) P(2) 3.352 3_756
H(12) F(7) 3.036 3_756
H(12) F(8) 2.748 3_756
H(12) F(9) 2.525 4_554
H(12) C(43) 3.430 5_545
H(12) C(57) 3.256 6_645
H(12) C(58) 3.352 6_645
H(12) H(5) 3.278 4_554
H(12) H(31) 3.318 5_545
H(12) H(49) 2.487 6_645
H(13) Cl(2) 3.116 5_545
H(13) N(9) 3.437 6_645
H(13) C(57) 3.370 6_645
H(13) C(58) 3.156 6_645
H(13) H(37) 3.531 3_656
H(13) H(48) 3.275 6_645
H(13) H(49) 3.116 6_645
H(14) Cl(2) 2.713 5_545
H(14) C(46) 3.498 5_545
H(14) C(47) 3.366 5_545
H(14) C(53) 3.476 3_656
H(15) Cl(2) 2.617 3_656
H(15) F(6) 3.263 4_555
H(15) N(8) 3.534 3_656
H(15) C(48) 3.456 5_545
H(15) C(49) 3.252 5_545
H(15) C(50) 3.421 5_545
H(15) H(29) 3.396 3_656
H(15) H(35) 3.514 5_545
H(16) P(1) 3.337 4_555
H(16) F(1) 3.204 4_555
H(16) F(3) 2.627 4_555
H(16) F(6) 2.502 4_555
H(16) C(39) 3.547 3_656
H(16) H(21) 3.476 3_656
H(16) H(22) 3.258 3_656
H(16) H(29) 2.997 3_656
H(16) H(40) 3.368 3_656
H(17) C(13) 3.371 3_656
H(17) H(22) 2.541 3_656
H(17) H(39) 3.549 3_656
H(18) F(12) 3.131 3_656
H(18) F(13) 2.428 3_656
H(18) C(54) 3.445 3_656
H(18) H(4) 3.410 4_554
H(18) H(38) 2.554 3_656
H(19) F(1) 3.377 .
H(19) F(2) 3.050 .
H(19) F(3) 3.091 .
H(20) F(2) 2.941 .
H(20) F(3) 2.892 .
H(20) F(12) 3.370 3_656
H(20) H(21) 3.358 2_655
H(20) H(27) 3.229 .
H(20) H(38) 3.600 3_656
H(21) F(3) 2.775 2_655
H(21) F(12) 3.541 3_656
H(21) C(37) 3.184 .
H(21) C(38) 2.879 .
H(21) C(39) 3.585 .
H(21) H(16) 3.476 3_656
H(21) H(20) 3.358 2_655
H(21) H(27) 3.244 .
H(21) H(28) 2.727 .
H(22) F(3) 3.258 2_655
H(22) C(7) 3.492 3_656
H(22) C(8) 3.198 3_656
H(22) C(9) 3.563 3_656
H(22) C(28) 3.252 3_656
H(22) H(3) 3.272 3_656
H(22) H(16) 3.258 3_656
H(22) H(17) 2.541 3_656
H(23) F(10) 2.847 3_656
H(23) F(12) 2.587 3_656
H(23) H(3) 3.302 3_656
H(24) F(5) 2.640 7_656
H(24) N(9) 3.256 7_656
H(24) C(9) 3.535 .
H(24) C(58) 3.581 7_656
H(24) H(4) 3.428 .
H(24) H(8) 3.350 7_656
H(24) H(9) 3.490 7_656
H(25) C(14) 3.047 .
H(25) C(15) 3.370 .
H(25) H(7) 2.562 .
H(25) H(8) 3.173 .
H(25) H(44) 3.341 7_656
H(26) F(2) 2.755 .
H(26) F(4) 3.112 .
H(26) H(44) 2.946 7_656
H(27) P(1) 3.499 .
H(27) F(2) 3.050 .
H(27) F(3) 3.087 .
H(27) F(4) 2.548 .
H(27) C(3) 3.521 .
H(27) C(38) 3.354 2_655
H(27) H(1) 3.294 .
H(27) H(20) 3.229 .
H(27) H(21) 3.244 .
H(27) H(27) 3.451 2_655
H(27) H(28) 2.527 2_655
H(28) P(1) 3.430 2_655
H(28) F(3) 2.608 2_655
H(28) F(4) 2.561 2_655
H(28) F(6) 3.451 2_655
H(28) C(37) 3.196 2_655
H(28) C(38) 3.550 2_655
H(28) H(21) 2.727 .
H(28) H(27) 2.527 2_655
H(28) H(28) 3.224 2_655
H(28) H(47) 3.541 2_655
H(28) H(48) 3.584 2_655
H(29) F(3) 3.419 2_655
H(29) F(4) 3.404 2_655
H(29) F(6) 2.865 2_655
H(29) C(57) 3.159 2_655
H(29) H(15) 3.396 3_656
H(29) H(16) 2.997 3_656
H(29) H(47) 3.265 2_655
H(29) H(48) 2.296 2_655
H(30) F(7) 2.949 7_656
H(30) H(45) 3.089 7_656
H(30) H(48) 3.575 2_655
H(30) H(49) 3.519 2_655
H(31) Cl(1) 3.029 7_656
H(31) F(7) 2.799 7_656
H(31) F(8) 2.816 7_656
H(31) C(14) 3.514 7_656
H(31) C(21) 3.500 5_455
H(31) H(6) 3.219 7_656
H(31) H(7) 3.451 7_656
H(31) H(12) 3.318 5_455
H(31) H(45) 3.525 7_656
H(32) Cl(1) 3.538 5_455
H(32) Cl(1) 2.792 7_656
H(32) N(2) 3.516 7_656
H(32) C(18) 3.433 7_656
H(32) C(19) 3.551 5_455
H(32) C(20) 3.431 5_455
H(32) C(21) 3.519 5_455
H(32) H(32) 3.081 3_666
H(33) Cl(1) 2.798 5_455
H(33) N(11) 2.974 7_556
H(33) C(17) 3.356 7_656
H(33) C(23) 3.510 5_455
H(33) C(24) 3.517 5_455
H(33) H(10) 3.337 7_656
H(34) N(10) 3.018 7_556
H(34) N(10) 3.409 8_555
H(34) N(11) 2.608 7_556
H(34) C(26) 3.552 5_455
H(34) C(59) 3.432 7_556
H(34) C(61) 2.848 7_556
H(35) P(1) 3.477 8_455
H(35) F(1) 2.665 8_455
H(35) F(5) 3.271 8_455
H(35) F(6) 2.758 8_455
H(35) N(10) 3.219 7_556
H(35) H(15) 3.514 5_455
H(35) H(42) 2.985 2_656
H(35) H(43) 3.387 2_656
H(36) F(6) 3.378 8_455
H(36) N(9) 2.634 8_455
H(36) C(40) 3.213 2_656
H(36) C(58) 3.226 8_455
H(36) H(41) 3.123 2_656
H(36) H(42) 3.005 2_656
H(36) H(43) 2.969 2_656
H(37) F(10) 3.574 .
H(37) F(11) 3.416 .
H(37) F(13) 2.780 .
H(37) N(9) 2.576 8_455
H(37) C(58) 3.427 8_455
H(37) H(13) 3.531 3_656
H(38) F(10) 3.155 .
H(38) F(13) 2.740 .
H(38) O(1) 2.672 3_656
H(38) C(1) 3.535 3_656
H(38) C(2) 2.798 3_656
H(38) C(3) 3.098 3_656
H(38) C(12) 3.066 3_656
H(38) C(23) 3.341 3_656
H(38) C(24) 3.402 3_656
H(38) H(1) 3.139 3_656
H(38) H(18) 2.554 3_656
H(38) H(20) 3.600 3_656
H(39) O(2) 3.268 .
H(39) N(4) 3.200 3_656
H(39) C(1) 3.021 3_656
H(39) C(2) 3.016 3_656
H(39) C(3) 3.069 3_656
H(39) C(4) 3.132 3_656
H(39) C(5) 3.186 3_656
H(39) C(6) 3.142 3_656
H(39) C(24) 3.525 3_656
H(39) C(28) 3.289 3_656
H(39) H(1) 3.577 3_656
H(39) H(2) 2.829 .
H(39) H(17) 3.549 3_656
H(40) O(2) 2.643 .
H(40) C(4) 3.275 .
H(40) C(5) 3.119 .
H(40) C(26) 3.587 3_656
H(40) C(27) 3.319 3_656
H(40) H(2) 2.532 .
H(40) H(16) 3.368 3_656
H(41) F(10) 3.381 .
H(41) F(11) 2.396 .
H(41) F(13) 3.494 2_656
H(41) N(9) 3.362 7_656
H(41) H(4) 3.263 .
H(41) H(36) 3.123 2_656
H(41) H(41) 3.596 2_656
H(42) F(5) 3.489 7_656
H(42) F(11) 3.482 .
H(42) C(49) 3.284 2_656
H(42) C(50) 3.282 2_656
H(42) H(9) 3.126 7_656
H(42) H(35) 2.985 2_656
H(42) H(36) 3.005 2_656
H(42) H(42) 3.060 2_656
H(43) F(5) 2.530 7_656
H(43) N(9) 3.013 7_656
H(43) H(9) 3.084 7_656
H(43) H(35) 3.387 2_656
H(43) H(36) 2.969 2_656
H(44) F(4) 2.810 7_656
H(44) F(5) 3.190 7_656
H(44) C(35) 3.523 7_656
H(44) C(36) 3.133 7_656
H(44) H(25) 3.341 7_656
H(44) H(26) 2.946 7_656
H(44) H(47) 2.945 7_656
H(45) F(7) 3.268 .
H(45) F(9) 3.267 .
H(45) C(10) 3.482 .
H(45) C(11) 3.488 .
H(45) C(57) 3.537 7_656
H(45) H(5) 3.382 .
H(45) H(6) 3.383 .
H(45) H(7) 3.406 .
H(45) H(30) 3.089 7_656
H(45) H(31) 3.525 7_656
H(45) H(47) 2.896 7_656
H(46) F(4) 3.400 7_656
H(46) F(5) 3.133 7_656
H(46) N(9) 3.106 7_656
H(46) C(9) 3.592 .
H(46) C(10) 3.262 .
H(46) C(57) 3.194 7_656
H(46) C(58) 2.872 7_656
H(46) H(5) 3.180 .
H(46) H(47) 2.674 7_656
H(46) H(49) 3.589 7_656
H(47) F(4) 2.496 .
H(47) F(5) 3.571 .
H(47) F(6) 3.230 .
H(47) F(7) 3.403 8_454
H(47) F(9) 3.480 7_656
H(47) C(41) 3.007 7_656
H(47) H(28) 3.541 2_655
H(47) H(29) 3.265 2_655
H(47) H(44) 2.945 7_656
H(47) H(45) 2.896 7_656
H(47) H(46) 2.674 7_656
H(48) Cl(2) 2.784 2_655
H(48) F(4) 3.271 .
H(48) F(6) 3.016 .
H(48) F(7) 3.590 8_454
H(48) C(38) 3.590 2_655
H(48) C(39) 2.896 2_655
H(48) H(13) 3.275 6_655
H(48) H(28) 3.584 2_655
H(48) H(29) 2.296 2_655
H(48) H(30) 3.575 2_655
H(49) P(2) 3.348 7_656
H(49) F(7) 3.569 7_656
H(49) F(7) 2.411 8_454
H(49) F(9) 2.587 7_656
H(49) C(21) 3.262 6_655
H(49) C(22) 3.563 6_655
H(49) H(5) 3.574 7_656
H(49) H(12) 2.487 6_655
H(49) H(13) 3.116 6_655
H(49) H(30) 3.519 2_655
H(49) H(46) 3.589 7_656

loop_
_geom_torsion_atom_site_label_1
_geom_torsion_atom_site_label_2
_geom_torsion_atom_site_label_3
_geom_torsion_atom_site_label_4
_geom_torsion
_geom_torsion_site_symmetry_1
_geom_torsion_site_symmetry_3
_geom_torsion_site_symmetry_4
Cl(1) Ru(1) N(1) C(7) -168.08(18) . . .
Cl(1) Ru(1) N(1) C(11) 5.3(2) . . .
Cl(1) Ru(1) N(2) C(14) -93.8(2) . . .
Cl(1) Ru(1) N(2) C(18) 86.43(16) . . .
Cl(1) Ru(1) N(3) C(19) -90.17(17) . . .
Cl(1) Ru(1) N(3) C(23) 86.90(17) . . .
Cl(1) Ru(1) N(4) C(24) -85.49(15) . . .
Cl(1) Ru(1) N(4) C(28) 89.0(2) . . .
Cl(1) Ru(1) C(1) C(2) 180.0(4) . . .
Cl(1) Ru(1) C(1) C(6) -3.4(7) . . .
N(1) Ru(1) N(2) C(14) 0.6(2) . . .
N(1) Ru(1) N(2) C(18) -179.17(16) . . .
N(2) Ru(1) N(1) C(7) 99.34(19) . . .
N(2) Ru(1) N(1) C(11) -87.2(2) . . .
N(1) Ru(1) N(3) C(19) 161.0(12) . . .
N(1) Ru(1) N(3) C(23) -22.0(14) . . .
N(3) Ru(1) N(1) C(7) -59.4(13) . . .
N(3) Ru(1) N(1) C(11) 114.0(12) . . .
N(1) Ru(1) N(4) C(24) -179.07(16) . . .
N(1) Ru(1) N(4) C(28) -4.6(2) . . .
N(4) Ru(1) N(1) C(7) -80.68(19) . . .
N(4) Ru(1) N(1) C(11) 92.7(2) . . .
N(1) Ru(1) C(1) C(2) 172.2(2) . . .
N(1) Ru(1) C(1) C(6) -11.09(18) . . .
C(1) Ru(1) N(1) C(7) 11.06(19) . . .
C(1) Ru(1) N(1) C(11) -175.5(2) . . .
N(2) Ru(1) N(3) C(19) 1.92(17) . . .
N(2) Ru(1) N(3) C(23) 178.99(18) . . .
N(3) Ru(1) N(2) C(14) 179.2(2) . . .
N(3) Ru(1) N(2) C(18) -0.54(16) . . .
N(2) Ru(1) N(4) C(24) 0.9(3) . . .
N(2) Ru(1) N(4) C(28) 175.4(2) . . .
N(4) Ru(1) N(2) C(14) -179.4(2) . . .
N(4) Ru(1) N(2) C(18) 0.9(3) . . .
N(2) Ru(1) C(1) C(2) 68.3(2) . . .
N(2) Ru(1) C(1) C(6) -115.04(19) . . .
C(1) Ru(1) N(2) C(14) 80.2(2) . . .
C(1) Ru(1) N(2) C(18) -99.54(17) . . .
N(3) Ru(1) N(4) C(24) 2.30(16) . . .
N(3) Ru(1) N(4) C(28) 176.8(2) . . .
N(4) Ru(1) N(3) C(19) -177.59(19) . . .
N(4) Ru(1) N(3) C(23) -0.52(17) . . .
N(3) Ru(1) C(1) C(2) -11.3(2) . . .
N(3) Ru(1) C(1) C(6) 165.36(18) . . .
C(1) Ru(1) N(3) C(19) 91.08(19) . . .
C(1) Ru(1) N(3) C(23) -91.85(18) . . .
N(4) Ru(1) C(1) C(2) -91.7(2) . . .
N(4) Ru(1) C(1) C(6) 84.95(19) . . .
C(1) Ru(1) N(4) C(24) 100.94(17) . . .
C(1) Ru(1) N(4) C(28) -84.6(2) . . .
Cl(2) Ru(2) N(5) C(35) 170.42(17) . . .
Cl(2) Ru(2) N(5) C(39) -13.3(2) . . .
Cl(2) Ru(2) N(6) C(42) -88.71(19) . . .
Cl(2) Ru(2) N(6) C(46) 84.59(14) . . .
Cl(2) Ru(2) N(7) C(47) -83.52(16) . . .
Cl(2) Ru(2) N(7) C(51) 93.46(16) . . .
Cl(2) Ru(2) N(8) C(52) -86.11(14) . . .
Cl(2) Ru(2) N(8) C(56) 96.27(18) . . .
Cl(2) Ru(2) C(29) C(30) 151.0(4) . . .
Cl(2) Ru(2) C(29) C(34) -26.4(6) . . .
N(5) Ru(2) N(6) C(42) 4.1(2) . . .
N(5) Ru(2) N(6) C(46) 177.43(15) . . .
N(6) Ru(2) N(5) C(35) 84.96(18) . . .
N(6) Ru(2) N(5) C(39) -98.8(2) . . .
N(5) Ru(2) N(7) C(47) 153(2) . . .
N(5) Ru(2) N(7) C(51) -30(3) . . .
N(7) Ru(2) N(5) C(35) -66(3) . . .
N(7) Ru(2) N(5) C(39) 110(3) . . .
N(5) Ru(2) N(8) C(52) 179.33(15) . . .
N(5) Ru(2) N(8) C(56) 1.7(2) . . .
N(8) Ru(2) N(5) C(35) -94.50(18) . . .
N(8) Ru(2) N(5) C(39) 81.8(2) . . .
N(5) Ru(2) C(29) C(30) -174.5(2) . . .
N(5) Ru(2) C(29) C(34) 8.14(18) . . .
C(29) Ru(2) N(5) C(35) -5.20(18) . . .
C(29) Ru(2) N(5) C(39) 171.1(2) . . .
N(6) Ru(2) N(7) C(47) 1.73(16) . . .
N(6) Ru(2) N(7) C(51) 178.72(17) . . .
N(7) Ru(2) N(6) C(42) -176.6(2) . . .
N(7) Ru(2) N(6) C(46) -3.30(15) . . .
N(6) Ru(2) N(8) C(52) 0.8(3) . . .
N(6) Ru(2) N(8) C(56) -176.78(19) . . .
N(8) Ru(2) N(6) C(42) -177.40(19) . . .
N(8) Ru(2) N(6) C(46) -4.1(3) . . .
N(6) Ru(2) C(29) C(30) 84.2(2) . . .
N(6) Ru(2) C(29) C(34) -93.20(18) . . .
C(29) Ru(2) N(6) C(42) 84.2(2) . . .
C(29) Ru(2) N(6) C(46) -102.54(16) . . .
N(7) Ru(2) N(8) C(52) 0.04(11) . . .
N(7) Ru(2) N(8) C(56) -177.6(2) . . .
N(8) Ru(2) N(7) C(47) -178.55(17) . . .
N(8) Ru(2) N(7) C(51) -1.57(16) . . .
N(7) Ru(2) C(29) C(30) 4.2(2) . . .
N(7) Ru(2) C(29) C(34) -173.20(18) . . .
C(29) Ru(2) N(7) C(47) 92.25(18) . . .
C(29) Ru(2) N(7) C(51) -90.76(18) . . .
N(8) Ru(2) C(29) C(30) -75.6(2) . . .
N(8) Ru(2) C(29) C(34) 107.01(18) . . .
C(29) Ru(2) N(8) C(52) 99.51(16) . . .
C(29) Ru(2) N(8) C(56) -78.1(2) . . .
C(12) O(1) C(2) C(1) -170.3(2) . . .
C(12) O(1) C(2) C(3) 11.2(3) . . .
C(13) O(2) C(4) C(3) 4.7(3) . . .
C(13) O(2) C(4) C(5) -176.5(2) . . .
C(40) O(3) C(30) C(29) 168.8(2) . . .
C(40) O(3) C(30) C(31) -12.2(3) . . .
C(41) O(4) C(32) C(31) -6.6(3) . . .
C(41) O(4) C(32) C(33) 174.2(2) . . .
Ru(1) N(1) C(7) C(6) -8.7(2) . . .
Ru(1) N(1) C(7) C(8) 172.4(2) . . .
Ru(1) N(1) C(11) C(10) -171.9(2) . . .
C(7) N(1) C(11) C(10) 1.3(4) . . .
C(11) N(1) C(7) C(6) 177.5(2) . . .
C(11) N(1) C(7) C(8) -1.4(3) . . .
Ru(1) N(2) C(14) C(15) -178.92(19) . . .
Ru(1) N(2) C(18) C(17) 179.14(18) . . .
Ru(1) N(2) C(18) C(19) -0.7(2) . . .
C(14) N(2) C(18) C(17) -0.6(3) . . .
C(14) N(2) C(18) C(19) 179.5(2) . . .
C(18) N(2) C(14) C(15) 0.8(3) . . .
Ru(1) N(3) C(19) C(18) -2.8(2) . . .
Ru(1) N(3) C(19) C(20) 178.02(18) . . .
Ru(1) N(3) C(23) C(22) 179.71(17) . . .
Ru(1) N(3) C(23) C(24) -1.2(2) . . .
C(19) N(3) C(23) C(22) -3.3(3) . . .
C(19) N(3) C(23) C(24) 175.7(2) . . .
C(23) N(3) C(19) C(18) -179.7(2) . . .
C(23) N(3) C(19) C(20) 1.1(3) . . .
Ru(1) N(4) C(24) C(23) -3.6(2) . . .
Ru(1) N(4) C(24) C(25) 174.20(18) . . .
Ru(1) N(4) C(28) C(27) -173.36(19) . . .
C(24) N(4) C(28) C(27) 0.8(3) . . .
C(28) N(4) C(24) C(23) -178.6(2) . . .
C(28) N(4) C(24) C(25) -0.8(3) . . .
Ru(2) N(5) C(35) C(34) 1.2(2) . . .
Ru(2) N(5) C(35) C(36) 177.16(19) . . .
Ru(2) N(5) C(39) C(38) -176.9(2) . . .
C(35) N(5) C(39) C(38) -0.7(3) . . .
C(39) N(5) C(35) C(34) -175.3(2) . . .
C(39) N(5) C(35) C(36) 0.6(3) . . .
Ru(2) N(6) C(42) C(43) 173.51(17) . . .
Ru(2) N(6) C(46) C(45) -174.00(18) . . .
Ru(2) N(6) C(46) C(47) 4.3(2) . . .
C(42) N(6) C(46) C(45) 0.0(2) . . .
C(42) N(6) C(46) C(47) 178.4(2) . . .
C(46) N(6) C(42) C(43) 0.6(3) . . .
Ru(2) N(7) C(47) C(46) 0.1(2) . . .
Ru(2) N(7) C(47) C(48) 178.96(17) . . .
Ru(2) N(7) C(51) C(50) -178.00(17) . . .
Ru(2) N(7) C(51) C(52) 2.7(2) . . .
C(47) N(7) C(51) C(50) -1.1(3) . . .
C(47) N(7) C(51) C(52) 179.5(2) . . .
C(51) N(7) C(47) C(46) -176.8(2) . . .
C(51) N(7) C(47) C(48) 2.1(3) . . .
Ru(2) N(8) C(52) C(51) 1.3(2) . . .
Ru(2) N(8) C(52) C(53) -177.79(17) . . .
Ru(2) N(8) C(56) C(55) 176.94(17) . . .
C(52) N(8) C(56) C(55) -0.6(3) . . .
C(56) N(8) C(52) C(51) 179.2(2) . . .
C(56) N(8) C(52) C(53) 0.1(2) . . .
N(10) N(10) C(60) C(59) -120.9(14) 2_555 . .
N(10) N(10) C(60) C(61) -86.2(15) 2_555 . .
N(10) N(10) C(60) N(11) 52.4(14) 2_555 . 2_555
C(60) N(10) N(10) C(60) 36.1(19) . 2_555 2_555
C(60) N(10) N(10) C(61) -20.8(16) . 2_555 2_555
N(10) N(10) C(61) N(11) -29.3(12) 2_555 . .
N(10) N(10) C(61) C(59) 162.5(12) 2_555 . .
N(10) N(10) C(61) C(60) 112.2(14) 2_555 . .
C(61) N(10) N(10) C(60) -20.8(16) . 2_555 2_555
C(61) N(10) N(10) C(61) -77.7(11) . 2_555 2_555
C(60) N(10) C(61) N(11) -141.5(12) . . .
C(60) N(10) C(61) C(59) 50.2(11) . . .
C(61) N(10) C(60) C(59) -34.7(8) . . .
C(61) N(10) C(60) N(11) 138.6(11) . . 2_555
C(60) N(11) C(61) N(10) 64.4(9) 2_555 . .
C(60) N(11) C(61) C(59) -149(3) 2_555 . .
C(60) N(11) C(61) C(60) 25.2(17) 2_555 . .
C(61) N(11) C(60) N(10) -76.1(11) . 2_555 2_555
C(61) N(11) C(60) C(59) 23(10) . 2_555 2_555
C(61) N(11) C(60) C(61) -24.3(18) . 2_555 2_555
Ru(1) C(1) C(2) O(1) -7.5(3) . . .
Ru(1) C(1) C(2) C(3) 170.9(2) . . .
Ru(1) C(1) C(6) C(5) -171.1(2) . . .
Ru(1) C(1) C(6) C(7) 10.0(2) . . .
C(2) C(1) C(6) C(5) 6.0(3) . . .
C(2) C(1) C(6) C(7) -172.9(2) . . .
C(6) C(1) C(2) O(1) 175.8(2) . . .
C(6) C(1) C(2) C(3) -5.7(3) . . .
O(1) C(2) C(3) C(4) -179.6(2) . . .
C(1) C(2) C(3) C(4) 2.0(3) . . .
C(2) C(3) C(4) O(2) -179.6(2) . . .
C(2) C(3) C(4) C(5) 1.7(4) . . .
O(2) C(4) C(5) C(6) 179.8(2) . . .
C(3) C(4) C(5) C(6) -1.4(4) . . .
C(4) C(5) C(6) C(1) -2.6(4) . . .
C(4) C(5) C(6) C(7) 176.1(2) . . .
C(1) C(6) C(7) N(1) -0.6(3) . . .
C(1) C(6) C(7) C(8) 178.2(2) . . .
C(5) C(6) C(7) N(1) -179.5(2) . . .
C(5) C(6) C(7) C(8) -0.7(4) . . .
N(1) C(7) C(8) C(9) 0.4(4) . . .
C(6) C(7) C(8) C(9) -178.3(2) . . .
C(7) C(8) C(9) C(10) 0.7(4) . . .
C(8) C(9) C(10) C(11) -0.9(4) . . .
C(9) C(10) C(11) N(1) -0.1(3) . . .
N(2) C(14) C(15) C(16) -0.4(4) . . .
C(14) C(15) C(16) C(17) -0.1(3) . . .
C(15) C(16) C(17) C(18) 0.3(4) . . .
C(16) C(17) C(18) N(2) 0.1(2) . . .
C(16) C(17) C(18) C(19) 179.9(2) . . .
N(2) C(18) C(19) N(3) 2.2(3) . . .
N(2) C(18) C(19) C(20) -178.7(2) . . .
C(17) C(18) C(19) N(3) -177.6(2) . . .
C(17) C(18) C(19) C(20) 1.5(4) . . .
N(3) C(19) C(20) C(21) 1.8(3) . . .
C(18) C(19) C(20) C(21) -177.3(2) . . .
C(19) C(20) C(21) C(22) -2.3(4) . . .
C(20) C(21) C(22) C(23) 0.1(3) . . .
C(21) C(22) C(23) N(3) 2.7(3) . . .
C(21) C(22) C(23) C(24) -176.3(2) . . .
N(3) C(23) C(24) N(4) 3.2(3) . . .
N(3) C(23) C(24) C(25) -174.5(2) . . .
C(22) C(23) C(24) N(4) -177.8(2) . . .
C(22) C(23) C(24) C(25) 4.5(4) . . .
N(4) C(24) C(25) C(26) -0.1(2) . . .
C(23) C(24) C(25) C(26) 177.5(2) . . .
C(24) C(25) C(26) C(27) 0.9(3) . . .
C(25) C(26) C(27) C(28) -0.9(4) . . .
C(26) C(27) C(28) N(4) 0.0(3) . . .
Ru(2) C(29) C(30) O(3) 6.3(3) . . .
Ru(2) C(29) C(30) C(31) -172.75(19) . . .
Ru(2) C(29) C(34) C(33) 172.3(2) . . .
Ru(2) C(29) C(34) C(35) -10.1(2) . . .
C(30) C(29) C(34) C(33) -5.5(3) . . .
C(30) C(29) C(34) C(35) 172.1(2) . . .
C(34) C(29) C(30) O(3) -176.4(2) . . .
C(34) C(29) C(30) C(31) 4.6(3) . . .
O(3) C(30) C(31) C(32) -179.7(2) . . .
C(29) C(30) C(31) C(32) -0.7(3) . . .
C(30) C(31) C(32) O(4) 178.3(2) . . .
C(30) C(31) C(32) C(33) -2.6(3) . . .
O(4) C(32) C(33) C(34) -179.0(2) . . .
C(31) C(32) C(33) C(34) 1.8(4) . . .
C(32) C(33) C(34) C(29) 2.5(3) . . .
C(32) C(33) C(34) C(35) -175.0(2) . . .
C(29) C(34) C(35) N(5) 5.7(3) . . .
C(29) C(34) C(35) C(36) -170.0(2) . . .
C(33) C(34) C(35) N(5) -176.7(2) . . .
C(33) C(34) C(35) C(36) 7.6(4) . . .
N(5) C(35) C(36) C(37) -0.2(4) . . .
C(34) C(35) C(36) C(37) 175.2(2) . . .
C(35) C(36) C(37) C(38) 0.0(4) . . .
C(36) C(37) C(38) C(39) -0.1(3) . . .
C(37) C(38) C(39) N(5) 0.5(4) . . .
N(6) C(42) C(43) C(44) -0.8(3) . . .
C(42) C(43) C(44) C(45) 0.5(3) . . .
C(43) C(44) C(45) C(46) 0.1(2) . . .
C(44) C(45) C(46) N(6) -0.3(3) . . .
C(44) C(45) C(46) C(47) -178.5(2) . . .
N(6) C(46) C(47) N(7) -3.0(2) . . .
N(6) C(46) C(47) C(48) 178.2(2) . . .
C(45) C(46) C(47) N(7) 175.3(2) . . .
C(45) C(46) C(47) C(48) -3.5(3) . . .
N(7) C(47) C(48) C(49) -1.3(3) . . .
C(46) C(47) C(48) C(49) 177.4(2) . . .
C(47) C(48) C(49) C(50) -0.3(3) . . .
C(48) C(49) C(50) C(51) 1.2(3) . . .
C(49) C(50) C(51) N(7) -0.5(3) . . .
C(49) C(50) C(51) C(52) 178.7(2) . . .
N(7) C(51) C(52) N(8) -2.5(2) . . .
N(7) C(51) C(52) C(53) 176.5(2) . . .
C(50) C(51) C(52) N(8) 178.2(2) . . .
C(50) C(51) C(52) C(53) -2.7(3) . . .
N(8) C(52) C(53) C(54) 0.7(3) . . .
C(51) C(52) C(53) C(54) -178.3(2) . . .
C(52) C(53) C(54) C(55) -1.0(3) . . .
C(53) C(54) C(55) C(56) 0.5(3) . . .
C(54) C(55) C(56) N(8) 0.3(3) . . .
C(60) C(59) C(61) N(10) -41.0(9) . . .
C(60) C(59) C(61) N(11) 175(4) . . .
C(61) C(59) C(60) N(10) 46.1(11) . . .
C(61) C(59) C(60) N(11) -52(10) . . 2_555
N(10) C(60) C(61) N(11) 50.6(15) . . .
N(10) C(60) C(61) C(59) -131.4(10) . . .
N(11) C(60) C(61) N(10) -55.2(13) 2_555 . .
N(11) C(60) C(61) N(11) -5(2) 2_555 . .
N(11) C(60) C(61) C(59) 173.4(15) 2_555 . .
C(59) C(60) C(61) N(10) 131.4(10) . . .
C(59) C(60) C(61) N(11) -178.0(17) . . .
